data_7719143
loop_
_publ_author_name
'Hosseinzadeh, Zahra'
'Zhang, Qiuyue'
'Gao, Jiahao'
'Wang, Yizhou'
'Wang, Quanchao'
'Ren, Geng'
'Liang, Tongling'
'Ma, Yanping'
'Sun, Wen-Hua'

_publ_section_title
;
 Fluoro- &amp; trifluoromethoxy-modified bis(imino)pyridyliron chloride
 enhancing the activity and stability of vinyl polyethylenes.
;
_journal_issue 33
_journal_name_full 'Dalton transactions (Cambridge, England : 2003)'
_journal_page_first 12590
_journal_page_last 12600
_journal_paper_doi 10.1039/d5dt00837a
_journal_volume 54
_journal_year 2025
_chemical_formula_moiety 'C75 H49 Cl2 F14 Fe N3 O2, 0.75[C2H2Cl2], 0.625[C4H10O1]'
_chemical_formula_sum 'C79 H56.75 Cl3.5 F14 Fe N3 O2.62'
_chemical_formula_weight 1535.87
_space_group_crystal_system monoclinic
_space_group_IT_number 14
_space_group_name_Hall '-P 2ybc'
_space_group_name_H-M_alt 'P 1 21/c 1'
_atom_sites_solution_hydrogens geom
_atom_sites_solution_primary dual
_audit_creation_date 2025-06-13
_audit_creation_method
;
Olex2 1.5
(compiled 2025.05.31 svn.r86d253d1 for OlexSys, GUI svn.r7254)
;
_audit_update_record
;
2025-06-15 deposited with the CCDC.	2025-07-18 downloaded from the CCDC.
;
_cell_angle_alpha 90
_cell_angle_beta 90.5200(10)
_cell_angle_gamma 90
_cell_formula_units_Z 8
_cell_length_a 16.63570(10)
_cell_length_b 29.7974(2)
_cell_length_c 28.7041(2)
_cell_measurement_reflns_used 84698
_cell_measurement_temperature 169.99(14)
_cell_measurement_theta_max 75.4520
_cell_measurement_theta_min 2.1360
_cell_volume 14228.05(16)
_computing_cell_refinement 'CrysAlisPro 1.171.41.121a (Rigaku OD, 2021)'
_computing_data_collection 'CrysAlisPro 1.171.41.121a (Rigaku OD, 2021)'
_computing_data_reduction 'CrysAlisPro 1.171.41.121a (Rigaku OD, 2021)'
_computing_molecular_graphics 'Olex2 1.5 (Dolomanov et al., 2009)'
_computing_publication_material 'Olex2 1.5 (Dolomanov et al., 2009)'
_computing_structure_refinement 'SHELXL 2019/3 (Sheldrick, 2015)'
_computing_structure_solution 'olex2.solve 1.5 (Bourhis et al., 2015)'
_diffrn_ambient_temperature 170.15
_diffrn_detector_area_resol_mean 10.0000
_diffrn_detector_type HyPix
_diffrn_measured_fraction_theta_full 1.000
_diffrn_measured_fraction_theta_max 0.975
_diffrn_measurement_details
;
List of Runs (angles in degrees, time in seconds):

  # Type    Start    End  Width  t~exp~   \w     \q     \k     \f   Frames
#--------------------------------------------------------------------------
  1  \w    -52.00  17.00   0.50    0.40    --  -47.70  50.00 -13.00  138
  2  \w   -101.00 -76.00   0.50    0.40    --  -47.70 -50.00-159.00   50
  3  \w     77.00 102.00   0.50    0.40    --   47.70  50.00 -13.00   50
  4  \w      3.00  29.00   0.50    0.40    --   47.70 -50.00-159.00   52
  5  \w   -157.00-132.00   0.50    4.00    -- -104.50 -50.00-159.00   50
  6  \w     97.00 131.00   0.50    4.00    --  107.36  50.00 -13.00   68
  7  \w    -87.00 -35.00   0.50    0.40    --  -47.70 -40.00  94.73  104
  8  \w   -119.00 -74.00   0.50    0.40    --  -47.70-125.00 -60.00   90
  9  \w   -120.00 -75.00   0.50    0.40    --  -47.70-125.00  90.00   90
 10  \w   -118.00 -91.00   0.50    0.40    --  -47.70-125.00  60.00   54
 11  \w    -22.00  26.00   0.50    0.40    --  -47.70  19.00 150.00   96
 12  \w   -108.00 -74.00   0.50    0.40    --  -47.70-125.00 -30.00   68
 13  \w    -16.00  18.00   0.50    0.40    --   47.70 -19.00-150.00   68
 14  \w     34.00 119.00   0.50    0.40    --   47.70  57.00 120.00  170
 15  \w     41.00 120.00   0.50    0.40    --   47.70  38.00-180.00  158
 16  \w   -116.00 -91.00   0.50    4.00    -- -104.50 -44.00  83.10   50
 17  \w   -174.00-107.00   0.50    4.00    -- -104.50 -57.00 -30.00  134
 18  \w   -117.00 -91.00   0.50    4.00    -- -104.50 -48.00  94.71   52
 19  \w   -108.00 -83.00   0.50    4.00    -- -104.50 -73.00 142.14   50
 20  \w   -109.00 -83.00   0.50    4.00    -- -104.50 -74.00  84.61   52
 21  \w   -127.00 -92.00   0.50    4.00    -- -104.50 -38.00 120.00   70
 22  \w    -62.00 -32.00   0.50    4.00    -- -104.50  57.00-150.00   60
 23  \w   -169.00 -88.00   0.50    4.00    -- -104.50 -62.00  91.34  162
 24  \w    -62.00 -37.00   0.50    4.00    -- -104.50  57.00  30.00   50
 25  \w   -158.00 -90.00   0.50    4.00    -- -104.50 -57.00  60.00  136
 26  \w    -62.00 -33.00   0.50    4.00    -- -104.50  57.00  90.00   58
 27  \w   -110.00 -84.00   0.50    4.00    -- -104.50 -71.00  96.69   52
 28  \w   -106.00 -81.00   0.50    4.00    -- -104.50 -78.00 116.11   50
 29  \w   -115.00 -89.00   0.50    4.00    -- -104.50 -57.00 135.81   52
 30  \w   -171.00-137.00   0.50    4.00    -- -104.50 -72.00 157.80   68
 31  \w   -164.00-100.00   0.50    4.00    -- -104.50 -54.00 -77.93  128
 32  \w   -124.00 -95.00   0.50    4.00    -- -104.50 -47.00 142.77   58
 33  \w   -174.00 -96.00   0.50    4.00    -- -104.50 -65.00 175.53  156
 34  \w   -160.00 -92.00   0.50    4.00    -- -104.50 -45.00-121.64  136
 35  \w   -124.00 -86.00   0.50    4.00    -- -104.50 -70.00  93.14   76
 36  \w   -162.00-136.00   0.50    4.00    -- -104.50 -70.00  93.14   52
 37  \w    -62.00 -37.00   0.50    4.00    -- -104.50  57.00 120.00   50
 38  \w   -113.00 -86.00   0.50    4.00    -- -104.50 -67.00  95.75   54
 39  \w   -165.00 -88.00   0.50    4.00    -- -104.50 -62.00 -60.21  154
 40  \w   -173.00 -81.00   0.50    4.00    -- -104.50 -79.00 137.77  184
 41  \w   -174.00-101.00   0.50    4.00    -- -104.50 -52.00  42.66  146
 42  \w    -61.00 -32.00   0.50    4.00    -- -104.50  57.00   0.00   58
 43  \w   -117.00 -85.00   0.50    4.00    -- -104.50 -69.00 118.27   64
 44  \w    -62.00 -37.00   0.50    4.00    -- -104.50  57.00  60.00   50
 45  \w    -62.00 -36.00   0.50    4.00    -- -104.50  57.00 150.00   52
 46  \w   -113.00 -87.00   0.50    4.00    -- -104.50 -67.00 142.86   52
 47  \w   -110.00 -84.00   0.50    4.00    -- -104.50 -75.00 136.91   52
 48  \w   -108.00 -82.00   0.50    4.00    -- -104.50 -77.00 120.00   52
 49  \w    -60.00 -33.00   0.50    4.00    -- -104.50  57.00-180.00   54
 50  \w   -167.00-135.00   0.50    4.00    -- -104.50 -78.00 116.11   64
 51  \w    -79.00 -37.00   0.50    4.00    -- -104.50  77.00 -90.00   84
 52  \w   -159.00 -92.00   0.50    4.00    -- -104.50 -50.00  66.81  134
 53  \w   -112.00 -85.00   0.50    4.00    -- -104.50 -69.00 122.89   54
 54  \w   -123.00 -90.00   0.50    4.00    -- -104.50 -56.00  71.84   66
 55  \w   -113.00 -87.00   0.50    4.00    -- -104.50 -64.00  97.78   52
 56  \w   -109.00 -84.00   0.50    4.00    -- -104.50 -70.00 135.20   50
 57  \w     36.00  97.00   0.50    4.00    --  107.36-125.00  30.00  122
 58  \w     42.00  68.00   0.50    4.00    --  107.36 -57.00 -30.00   52
 59  \w     36.00  69.00   0.50    4.00    --  107.36 -57.00-180.00   66
 60  \w     35.00  60.00   0.50    4.00    --  107.36 -57.00 120.00   50
 61  \w     36.00  62.00   0.50    4.00    --  107.36 -57.00  30.00   52
 62  \w     40.00 104.00   0.50    4.00    --  107.36 -77.00  30.00  128
 63  \w     44.00  69.00   0.50    4.00    --  107.36 -57.00  60.00   50
 64  \w     36.00  65.00   0.50    4.00    --  107.36 -57.00-120.00   58
;
_diffrn_measurement_device 'four-circle diffractometer'
_diffrn_measurement_device_type 'XtaLAB Synergy R, HyPix'
_diffrn_measurement_method '\w scans'
_diffrn_radiation_type CuK\a
_diffrn_radiation_wavelength 1.54184
_diffrn_reflns_av_R_equivalents 0.0552
_diffrn_reflns_av_unetI/netI 0.0280
_diffrn_reflns_Laue_measured_fraction_full 1.000
_diffrn_reflns_Laue_measured_fraction_max 0.975
_diffrn_reflns_limit_h_max 20
_diffrn_reflns_limit_h_min -20
_diffrn_reflns_limit_k_max 37
_diffrn_reflns_limit_k_min -37
_diffrn_reflns_limit_l_max 35
_diffrn_reflns_limit_l_min -36
_diffrn_reflns_number 245584
_diffrn_reflns_point_group_measured_fraction_full 1.000
_diffrn_reflns_point_group_measured_fraction_max 0.975
_diffrn_reflns_theta_full 67.684
_diffrn_reflns_theta_max 77.496
_diffrn_reflns_theta_min 2.137
_exptl_absorpt_coefficient_mu 3.670
_exptl_absorpt_correction_T_max 1.00000
_exptl_absorpt_correction_T_min 0.81493
_exptl_absorpt_correction_type multi-scan
_exptl_absorpt_process_details
;
CrysAlisPro 1.171.41.121a (Rigaku Oxford Diffraction, 2021)
Empirical absorption correction using spherical harmonics,
implemented in SCALE3 ABSPACK scaling algorithm.
;
_exptl_crystal_colour blue
_exptl_crystal_colour_primary blue
_exptl_crystal_density_diffrn 1.434
_exptl_crystal_description block
_exptl_crystal_F_000 6274
_exptl_crystal_size_max 0.25
_exptl_crystal_size_mid 0.15
_exptl_crystal_size_min 0.1
_refine_diff_density_max 2.496
_refine_diff_density_min -1.374
_refine_diff_density_rms 0.055
_refine_ls_extinction_method none
_refine_ls_goodness_of_fit_ref 1.083
_refine_ls_hydrogen_treatment constr
_refine_ls_matrix_type full
_refine_ls_number_parameters 1815
_refine_ls_number_reflns 29492
_refine_ls_number_restraints 218
_refine_ls_restrained_S_all 1.082
_refine_ls_R_factor_all 0.0650
_refine_ls_R_factor_gt 0.0557
_refine_ls_shift/su_max 0.002
_refine_ls_shift/su_mean 0.000
_refine_ls_structure_factor_coef Fsqd
_refine_ls_weighting_details 'w=1/[\s^2^(Fo^2^)+(0.0812P)^2^+8.2724P] where P=(Fo^2^+2Fc^2^)/3'
_refine_ls_weighting_scheme calc
_refine_ls_wR_factor_gt 0.1519
_refine_ls_wR_factor_ref 0.1591
_reflns_Friedel_coverage 0.000
_reflns_number_gt 24540
_reflns_number_total 29492
_reflns_threshold_expression 'I > 2\s(I)'
_cod_data_source_file d5dt00837a2.cif
_cod_data_source_block tx10380b_auto_sq
_cod_depositor_comments 'Adding full bibliography for 7719142--7719143.cif.'
_cod_original_formula_sum 'C79 H56.75 Cl3.50 F14 Fe N3 O2.62'
_cod_database_code 7719143
_shelx_shelxl_version_number 2019/3
_chemical_oxdiff_formula 'C H N O F Fe Cl'
_shelx_space_group_comment
;
The symmetry employed for this shelxl refinement is uniquely defined
by the following loop, which should always be used as a source of
symmetry information in preference to the above space-group names.
They are only intended as comments.
;
_olex2_refinement_description
;
1. Fixed Uiso
 At 1.2 times of:
  All C(H) groups, All C(H,H) groups
 At 1.5 times of:
  All C(H,H,H) groups
2. Restrained distances
 C1F-C105
 1.51 with sigma of 0.01
 C117-C112 = C117-C116 = C116-C115 = C115-C114 = C114-C113 = C113-C112 = C1F-
 C1E = C1E-C1C = C1C-C1A = C1B-C1A = C1D-C1B = C1F-C1D
 1.39 with sigma of 0.01
3. Rigid bond restraints
 C20, C21
 with sigma for 1-2 distances of 0.01 and sigma for 1-3 distances of 0.01
4. Uiso/Uaniso restraints and constraints
C112 \\sim C117 \\sim C113 \\sim C116 \\sim C115 \\sim C114 \\sim C1A \\sim C1B
\\sim C1C \\sim C1D \\sim C1E \\sim C1F \\sim F16 \\sim F16A: within 1.7A with
sigma of 0.02 and sigma for terminal atoms of 0.04 within 1.7A
5. Others
 Sof(H10A)=Sof(F16A)=Sof(C1A)=Sof(C1B)=Sof(H1B)=Sof(C1C)=Sof(H1C)=Sof(C1D)=
 Sof(H1D)=Sof(C1E)=Sof(H1E)=Sof(C1F)=1-FVAR(1)
 Sof(H105)=Sof(C112)=Sof(C117)=Sof(H117)=Sof(F16)=Sof(C113)=Sof(H113)=
 Sof(C116)=Sof(H116)=Sof(C115)=Sof(C114)=Sof(H114)=FVAR(1)
6.a Ternary CH refined with riding coordinates:
 C125(H125), C49(H49), C29(H29), C92(H92), C138(H138), C63(H63), C16(H16),
 C105(H105), C105(H10A)
6.b Aromatic/amide H refined with riding coordinates:
 C121(H121), C45(H45), C80(H80), C123(H123), C90(H90), C137(H137), C37(H37),
 C6(H6), C14(H14), C88(H88), C4(H4), C98(H98), C133(H133), C47(H47), C82(H82),
 C104(H104), C81(H81), C57(H57), C140(H140), C35(H35), C31(H31), C61(H61),
 C12(H12), C51(H51), C38(H38), C5(H5), C41(H41), C100(H100), C150(H150),
 C65(H65), C144(H144), C60(H60), C141(H141), C127(H127), C101(H101), C97(H97),
 C71(H71), C54(H54), C136(H136), C69(H69), C58(H58), C66(H66), C149(H149),
 C55(H55), C34(H34), C128(H128), C134(H134), C103(H103), C146(H146), C32(H32),
 C68(H68), C40(H40), C131(H131), C52(H52), C143(H143), C94(H94), C28(H28),
 C75(H75), C107(H107), C95(H95), C72(H72), C147(H147), C27(H27), C130(H130),
 C24(H24), C111(H111), C117(H117), C74(H74), C18(H18), C22(H22), C108(H108),
 C110(H110), C25(H25), C113(H113), C21(H21), C19(H19), C116(H116), C114(H114),
 C1B(H1B), C1C(H1C), C1D(H1D), C1E(H1E)
6.c Idealised Me refined as rotating group:
 C9(H9A,H9B,H9C), C77(H77A,H77B,H77C), C1(H1A,H1F,H1G), C85(H85A,H85B,H85C)
;
_smtbx_masks_void_probe_radius 1.2
_smtbx_masks_void_truncation_radius 1.2
_olex2_submission_special_instructions 'No special instructions were received'
_oxdiff_exptl_absorpt_empirical_details
;
Empirical correction (ABSPACK) includes:
- Absorption correction using spherical harmonics
- Frame scaling
;
_oxdiff_exptl_absorpt_empirical_full_max 1.461
_oxdiff_exptl_absorpt_empirical_full_min 0.776

loop_
_space_group_symop_operation_xyz
'x, y, z'
'-x, y+1/2, -z+1/2'
'-x, -y, -z'
'x, -y-1/2, z-1/2'

loop_
_atom_site_label
_atom_site_type_symbol
_atom_site_fract_x
_atom_site_fract_y
_atom_site_fract_z
_atom_site_U_iso_or_equiv
_atom_site_adp_type
_atom_site_occupancy
_atom_site_site_symmetry_order
_atom_site_calc_flag
_atom_site_refinement_flags_posn
_atom_site_refinement_flags_adp
_atom_site_refinement_flags_occupancy
_atom_site_disorder_assembly
_atom_site_disorder_group
Fe1 Fe 0.81941(2) 0.28610(2) 0.13598(2) 0.03927(10) Uani 1 1 d . . . . .
Fe2 Fe 1.31846(2) 0.27963(2) 0.40064(2) 0.04157(10) Uani 1 1 d . . . . .
Cl2 Cl 0.88033(4) 0.23655(2) 0.08577(2) 0.05216(15) Uani 1 1 d . . . . .
Cl4 Cl 1.39312(4) 0.29489(2) 0.33810(2) 0.05390(16) Uani 1 1 d . . . . .
Cl3 Cl 1.37775(4) 0.22802(2) 0.45006(3) 0.05402(16) Uani 1 1 d . . . . .
Cl1 Cl 0.89196(4) 0.29969(3) 0.20049(2) 0.05487(16) Uani 1 1 d . . . . .
F5 F 1.03759(12) 0.53592(6) 0.17085(7) 0.0643(4) Uani 1 1 d . . . . .
O3 O 1.23410(11) 0.18703(6) 0.18212(5) 0.0425(4) Uani 1 1 d . . . . .
F2 F 1.30230(12) 0.27985(8) 0.07318(7) 0.0747(6) Uani 1 1 d . . . . .
F14 F 0.33056(11) 0.27956(7) 0.17220(7) 0.0687(5) Uani 1 1 d . . . . .
O1 O 1.07343(11) 0.48262(6) 0.12149(7) 0.0473(4) Uani 1 1 d . . . . .
F25 F 1.66188(11) 0.52411(6) 0.42877(7) 0.0662(5) Uani 1 1 d . . . . .
O2 O 0.73902(11) 0.18083(7) 0.34982(6) 0.0465(4) Uani 1 1 d . . . . .
F19 F 1.11603(12) 0.03636(6) 0.44820(7) 0.0711(5) Uani 1 1 d . . . . .
F9 F 1.08257(11) 0.07243(7) 0.26318(7) 0.0725(5) Uani 1 1 d . . . . .
O4 O 1.57380(11) 0.47375(6) 0.41256(6) 0.0474(4) Uani 1 1 d . . . . .
F8 F 0.61023(12) 0.04397(6) 0.07980(7) 0.0681(5) Uani 1 1 d . . . . .
F21 F 1.20320(13) 0.15237(8) 0.11913(6) 0.0773(6) Uani 1 1 d . . . . .
F6 F 1.09463(13) 0.47736(7) 0.19835(7) 0.0705(5) Uani 1 1 d . . . . .
F24 F 1.66520(12) 0.46408(6) 0.46875(7) 0.0718(5) Uani 1 1 d . . . . .
F17 F 1.18879(12) 0.40643(7) 0.14719(7) 0.0727(5) Uani 1 1 d . . . . .
F7 F 1.16119(11) 0.52379(7) 0.15653(8) 0.0749(5) Uani 1 1 d . . . . .
F28 F 1.39086(12) 0.35931(8) 0.67388(6) 0.0717(5) Uani 1 1 d . . . . .
F1 F 0.89164(13) 0.37034(8) -0.13659(6) 0.0746(6) Uani 1 1 d . . . . .
F22 F 1.17498(15) 0.12044(7) 0.18410(7) 0.0780(6) Uani 1 1 d . . . . .
N5 N 1.21746(12) 0.28755(6) 0.44176(6) 0.0337(4) Uani 1 1 d . . . . .
F18 F 0.83206(12) 0.27579(8) 0.36786(7) 0.0784(6) Uani 1 1 d . . . . .
F27 F 1.79617(13) 0.26454(9) 0.46367(7) 0.0864(7) Uani 1 1 d . . . . .
N2 N 0.71730(11) 0.29519(6) 0.09502(6) 0.0336(4) Uani 1 1 d . . . . .
N3 N 0.72386(11) 0.24222(6) 0.16597(6) 0.0334(4) Uani 1 1 d . . . . .
F12 F 0.70699(13) 0.14263(9) 0.40999(6) 0.0829(6) Uani 1 1 d . . . . .
N4 N 1.22229(11) 0.23705(6) 0.36925(6) 0.0335(4) Uani 1 1 d . . . . .
N1 N 0.83324(12) 0.35285(6) 0.09987(7) 0.0362(4) Uani 1 1 d . . . . .
F10 F 0.67992(17) 0.11474(7) 0.34259(8) 0.0883(7) Uani 1 1 d . . . . .
F11 F 0.61223(12) 0.16991(10) 0.36775(7) 0.0872(7) Uani 1 1 d . . . . .
F23 F 1.10747(12) 0.17705(9) 0.16146(7) 0.0840(7) Uani 1 1 d . . . . .
F26 F 1.57157(14) 0.51090(8) 0.47916(8) 0.0868(7) Uani 1 1 d . . . . .
N6 N 1.33252(12) 0.34561(6) 0.43799(7) 0.0379(4) Uani 1 1 d . . . . .
F20 F 1.56990(15) 0.07196(8) 0.25559(10) 0.1008(9) Uani 1 1 d . . . . .
F13 F 0.69673(15) 0.40238(10) 0.39452(9) 0.1027(9) Uani 1 1 d . . . . .
F3 F 0.52937(14) 0.48986(10) 0.10030(12) 0.1123(10) Uani 1 1 d . . . . .
C8 C 0.66184(13) 0.23567(8) 0.13923(8) 0.0344(4) Uani 1 1 d . . . . .
C83 C 1.21632(14) 0.31900(8) 0.47507(8) 0.0357(5) Uani 1 1 d . . . . .
C3 C 0.71571(14) 0.32733(8) 0.06214(8) 0.0349(5) Uani 1 1 d . . . . .
C132 C 1.25586(14) 0.12389(8) 0.37334(8) 0.0377(5) Uani 1 1 d . . . . .
C15 C 0.96818(14) 0.38182(8) 0.08279(8) 0.0363(5) Uani 1 1 d . . . . .
C79 C 1.15788(14) 0.25729(8) 0.43852(8) 0.0345(4) Uani 1 1 d . . . . .
C78 C 1.16163(14) 0.22909(8) 0.39594(8) 0.0349(5) Uani 1 1 d . . . . .
C84 C 1.28233(15) 0.35212(8) 0.47145(8) 0.0384(5) Uani 1 1 d . . . . .
C2 C 0.78278(14) 0.36006(8) 0.06636(8) 0.0365(5) Uani 1 1 d . . . . .
C124 C 1.26454(14) 0.18233(8) 0.30957(8) 0.0345(4) Uani 1 1 d . . . . .
C44 C 0.76790(13) 0.18421(8) 0.22256(8) 0.0351(5) Uani 1 1 d . . . . .
C122 C 1.22623(14) 0.19684(8) 0.23013(7) 0.0363(5) Uani 1 1 d . . . . .
C7 C 0.65650(14) 0.26553(8) 0.09782(8) 0.0342(4) Uani 1 1 d . . . . .
C119 C 1.22275(14) 0.22126(7) 0.32230(7) 0.0331(4) Uani 1 1 d . . . . .
C121 C 1.18845(15) 0.23616(8) 0.24216(8) 0.0381(5) Uani 1 1 d . . . . .
H121 H 1.163788 0.254307 0.218869 0.046 Uiso 1 1 calc R U . . .
C91 C 1.46831(15) 0.37273(8) 0.45626(8) 0.0367(5) Uani 1 1 d . . . . .
C120 C 1.18663(14) 0.24919(8) 0.28871(8) 0.0350(5) Uani 1 1 d . . . . .
C43 C 0.72594(13) 0.22386(8) 0.21221(8) 0.0335(4) Uani 1 1 d . . . . .
C86 C 1.39638(15) 0.37740(8) 0.43128(8) 0.0379(5) Uani 1 1 d . . . . .
C125 C 1.31046(14) 0.15498(8) 0.34620(8) 0.0376(5) Uani 1 1 d . . . . .
H125 H 1.333445 0.176911 0.369075 0.045 Uiso 1 1 calc R U . . .
C30 C 1.07020(16) 0.32555(8) 0.05544(8) 0.0400(5) Uani 1 1 d . . . . .
C10 C 0.89685(14) 0.38491(8) 0.10783(8) 0.0362(5) Uani 1 1 d . . . . .
C45 C 0.76926(14) 0.16938(8) 0.26858(8) 0.0391(5) Uani 1 1 d . . . . .
H45 H 0.796555 0.142423 0.276591 0.047 Uiso 1 1 calc R U . . .
C13 C 1.01251(15) 0.44970(8) 0.11984(9) 0.0403(5) Uani 1 1 d . . . . .
C36 C 0.95770(14) 0.35102(8) 0.00055(8) 0.0390(5) Uani 1 1 d . . . . .
C80 C 1.09565(15) 0.25660(9) 0.47020(8) 0.0406(5) Uani 1 1 d . . . . .
H80 H 1.053915 0.234960 0.467630 0.049 Uiso 1 1 calc R U . . .
C123 C 1.26515(14) 0.17030(8) 0.26239(8) 0.0377(5) Uani 1 1 d . . . . .
H123 H 1.292358 0.143906 0.252717 0.045 Uiso 1 1 calc R U . . .
C48 C 0.69034(14) 0.24987(8) 0.24717(8) 0.0362(5) Uani 1 1 d . . . . .
C49 C 0.81204(14) 0.15873(8) 0.18437(8) 0.0374(5) Uani 1 1 d . . . . .
H49 H 0.832714 0.181713 0.162094 0.045 Uiso 1 1 calc R U . . .
C50 C 0.88537(14) 0.13407(8) 0.20419(8) 0.0393(5) Uani 1 1 d . . . . .
C29 C 0.98359(15) 0.34197(8) 0.05066(8) 0.0383(5) Uani 1 1 d . . . . .
H29 H 0.948783 0.316982 0.062043 0.046 Uiso 1 1 calc R U . . .
C89 C 1.51490(15) 0.44096(8) 0.42163(8) 0.0388(5) Uani 1 1 d . . . . .
C126 C 1.38139(15) 0.13084(8) 0.32409(8) 0.0410(5) Uani 1 1 d . . . . .
C90 C 1.52858(15) 0.40521(8) 0.45117(8) 0.0389(5) Uani 1 1 d . . . . .
H90 H 1.578004 0.402635 0.467788 0.047 Uiso 1 1 calc R U . . .
C9 C 0.59504(15) 0.20328(8) 0.14777(9) 0.0403(5) Uani 1 1 d . . . . .
H9A H 0.593761 0.180795 0.122855 0.060 Uiso 1 1 calc R U . . .
H9B H 0.543767 0.219455 0.148248 0.060 Uiso 1 1 calc R U . . .
H9C H 0.603777 0.188330 0.177803 0.060 Uiso 1 1 calc R U . . .
C62 C 0.75596(15) 0.12818(8) 0.15671(8) 0.0387(5) Uani 1 1 d . . . . .
C92 C 1.48258(15) 0.33193(8) 0.48723(8) 0.0396(5) Uani 1 1 d . . . . .
H92 H 1.446199 0.307810 0.475113 0.048 Uiso 1 1 calc R U . . .
C137 C 1.27064(16) 0.11714(9) 0.42041(8) 0.0427(5) Uani 1 1 d . . . . .
H137 H 1.313341 0.132888 0.435322 0.051 Uiso 1 1 calc R U . . .
F15 F 1.4009(2) 0.47981(11) 0.18908(8) 0.1304(13) Uani 1 1 d . . . . .
C37 C 0.91622(14) 0.31781(9) -0.02392(9) 0.0409(5) Uani 1 1 d . . . . .
H37 H 0.903511 0.290397 -0.008788 0.049 Uiso 1 1 calc R U . . .
C6 C 0.59226(15) 0.26669(9) 0.06666(8) 0.0410(5) Uani 1 1 d . . . . .
H6 H 0.549457 0.245757 0.069241 0.049 Uiso 1 1 calc R U . . .
C14 C 1.02649(15) 0.41512(8) 0.08914(9) 0.0397(5) Uani 1 1 d . . . . .
H14 H 1.075428 0.413897 0.072390 0.048 Uiso 1 1 calc R U . . .
C139 C 1.15625(15) 0.32773(8) 0.26304(9) 0.0399(5) Uani 1 1 d . . . . .
C88 C 1.44680(15) 0.44364(8) 0.39438(9) 0.0410(5) Uani 1 1 d . . . . .
H88 H 1.440671 0.467721 0.372945 0.049 Uiso 1 1 calc R U . . .
C93 C 1.56768(16) 0.31422(8) 0.48236(8) 0.0418(5) Uani 1 1 d . . . . .
C87 C 1.38670(15) 0.41139(8) 0.39790(9) 0.0399(5) Uani 1 1 d . . . . .
C4 C 0.65374(15) 0.32967(9) 0.02968(8) 0.0417(5) Uani 1 1 d . . . . .
H4 H 0.653927 0.352186 0.006256 0.050 Uiso 1 1 calc R U . . .
C98 C 1.62965(16) 0.32487(9) 0.51278(9) 0.0449(6) Uani 1 1 d . . . . .
H98 H 1.619068 0.344111 0.538393 0.054 Uiso 1 1 calc R U . . .
C46 C 0.73085(14) 0.19398(9) 0.30252(8) 0.0387(5) Uani 1 1 d . . . . .
C133 C 1.19292(16) 0.10082(9) 0.35203(9) 0.0452(6) Uani 1 1 d . . . . .
H133 H 1.182459 0.105138 0.319747 0.054 Uiso 1 1 calc R U . . .
C64 C 0.56524(16) 0.28994(8) 0.21800(9) 0.0413(5) Uani 1 1 d . . . . .
C99 C 1.45782(15) 0.34037(8) 0.53744(9) 0.0397(5) Uani 1 1 d . . . . .
C77 C 1.09458(15) 0.19706(8) 0.38611(8) 0.0403(5) Uani 1 1 d . . . . .
H77A H 1.100748 0.184496 0.354796 0.060 Uiso 1 1 calc R U . . .
H77B H 1.043097 0.212910 0.387989 0.060 Uiso 1 1 calc R U . . .
H77C H 1.095893 0.172748 0.409100 0.060 Uiso 1 1 calc R U . . .
C138 C 1.14977(16) 0.29428(8) 0.30289(9) 0.0407(5) Uani 1 1 d . . . . .
H138 H 1.182841 0.306242 0.329372 0.049 Uiso 1 1 calc R U . . .
C47 C 0.69291(15) 0.23394(9) 0.29298(8) 0.0399(5) Uani 1 1 d . . . . .
H47 H 0.668630 0.250613 0.317301 0.048 Uiso 1 1 calc R U . . .
C145 C 1.06398(16) 0.28863(8) 0.32059(9) 0.0426(5) Uani 1 1 d . . . . .
C82 C 1.15556(15) 0.32009(9) 0.50782(8) 0.0422(5) Uani 1 1 d . . . . .
H82 H 1.155377 0.342531 0.531329 0.051 Uiso 1 1 calc R U . . .
C104 C 1.41398(15) 0.30752(9) 0.56089(9) 0.0424(5) Uani 1 1 d . . . . .
H104 H 1.399921 0.280507 0.545239 0.051 Uiso 1 1 calc R U . . .
C63 C 0.65175(15) 0.29508(8) 0.23542(9) 0.0405(5) Uani 1 1 d . . . . .
H63 H 0.683211 0.308346 0.209284 0.049 Uiso 1 1 calc R U . . .
C23 C 0.73868(16) 0.43613(9) 0.15303(10) 0.0472(6) Uani 1 1 d . . . . .
C81 C 1.09537(16) 0.28823(9) 0.50591(9) 0.0446(6) Uani 1 1 d . . . . .
H81 H 1.054273 0.287895 0.528670 0.053 Uiso 1 1 calc R U . . .
C57 C 0.76710(17) 0.12316(9) 0.10911(9) 0.0463(6) Uani 1 1 d . . . . .
H57 H 0.808659 0.139499 0.094243 0.056 Uiso 1 1 calc R U . . .
C11 C 0.88655(15) 0.41782(8) 0.14218(9) 0.0399(5) Uani 1 1 d . . . . .
C140 C 1.23252(16) 0.34304(9) 0.25103(10) 0.0460(6) Uani 1 1 d . . . . .
H140 H 1.277650 0.334949 0.269724 0.055 Uiso 1 1 calc R U . . .
C35 C 1.13025(16) 0.33739(9) 0.02437(9) 0.0440(5) Uani 1 1 d . . . . .
H35 H 1.117476 0.356366 -0.001247 0.053 Uiso 1 1 calc R U . . .
C16 C 0.81429(16) 0.41667(9) 0.17467(9) 0.0458(6) Uani 1 1 d . . . . .
H16 H 0.802658 0.384217 0.180410 0.055 Uiso 1 1 calc R U . . .
C31 C 1.09072(18) 0.29784(9) 0.09280(9) 0.0481(6) Uani 1 1 d . . . . .
H31 H 1.050513 0.289313 0.114363 0.058 Uiso 1 1 calc R U . . .
C1 C 0.78336(16) 0.39868(9) 0.03283(9) 0.0452(6) Uani 1 1 d . . . . .
H1A H 0.732906 0.415449 0.035350 0.068 Uiso 1 1 calc R U . . .
H1F H 0.788894 0.387273 0.001002 0.068 Uiso 1 1 calc R U . . .
H1G H 0.828649 0.418543 0.040248 0.068 Uiso 1 1 calc R U . . .
C61 C 0.69565(16) 0.10352(9) 0.17813(10) 0.0450(6) Uani 1 1 d . . . . .
H61 H 0.688020 0.106225 0.210765 0.054 Uiso 1 1 calc R U . . .
C12 C 0.94503(16) 0.45127(8) 0.14714(9) 0.0419(5) Uani 1 1 d . . . . .
H12 H 0.938214 0.474781 0.169104 0.050 Uiso 1 1 calc R U . . .
C51 C 0.89401(18) 0.08786(9) 0.20189(10) 0.0516(6) Uani 1 1 d . . . . .
H51 H 0.853830 0.070302 0.186823 0.062 Uiso 1 1 calc R U . . .
C38 C 0.89306(16) 0.32412(10) -0.07021(9) 0.0473(6) Uani 1 1 d . . . . .
H38 H 0.864778 0.301383 -0.086771 0.057 Uiso 1 1 calc R U . . .
C85 C 1.28385(17) 0.39058(9) 0.50540(10) 0.0467(6) Uani 1 1 d . . . . .
H85A H 1.291361 0.378961 0.537085 0.070 Uiso 1 1 calc R U . . .
H85B H 1.232893 0.407006 0.503421 0.070 Uiso 1 1 calc R U . . .
H85C H 1.328273 0.410827 0.497826 0.070 Uiso 1 1 calc R U . . .
C5 C 0.59142(16) 0.29885(9) 0.03169(9) 0.0450(6) Uani 1 1 d . . . . .
H5 H 0.548790 0.299734 0.009459 0.054 Uiso 1 1 calc R U . . .
C41 C 0.97387(16) 0.39148(9) -0.02203(9) 0.0452(6) Uani 1 1 d . . . . .
H41 H 1.000883 0.414790 -0.005614 0.054 Uiso 1 1 calc R U . . .
C100 C 1.47586(16) 0.38022(9) 0.56066(9) 0.0433(5) Uani 1 1 d . . . . .
H100 H 1.504189 0.403240 0.544848 0.052 Uiso 1 1 calc R U . . .
C150 C 1.00865(16) 0.26170(10) 0.29793(9) 0.0474(6) Uani 1 1 d . . . . .
H150 H 1.024827 0.245643 0.271005 0.057 Uiso 1 1 calc R U . . .
C135 C 1.16237(17) 0.06586(9) 0.42384(11) 0.0512(7) Uani 1 1 d . . . . .
C70 C 0.65980(16) 0.32703(8) 0.27661(9) 0.0430(5) Uani 1 1 d . . . . .
C65 C 0.51120(17) 0.26152(10) 0.23967(9) 0.0480(6) Uani 1 1 d . . . . .
H65 H 0.528906 0.244141 0.265546 0.058 Uiso 1 1 calc R U . . .
C144 C 1.09108(17) 0.34024(9) 0.23577(10) 0.0489(6) Uani 1 1 d . . . . .
H144 H 1.038671 0.330470 0.243856 0.059 Uiso 1 1 calc R U . . .
C60 C 0.64635(17) 0.07493(9) 0.15226(11) 0.0513(6) Uani 1 1 d . . . . .
H60 H 0.604860 0.058246 0.166766 0.062 Uiso 1 1 calc R U . . .
C105 C 1.31350(16) 0.41194(9) 0.36510(10) 0.0462(6) Uani 1 1 d D . . . .
H105 H 1.300456 0.379696 0.358994 0.055 Uiso 0.667(10) 1 calc R U P A 1
H10A H 1.297550 0.379988 0.359691 0.055 Uiso 0.333(10) 1 calc R U P A 2
C53 C 1.01753(17) 0.09292(11) 0.24332(10) 0.0530(7) Uani 1 1 d . . . . .
C141 C 1.24328(17) 0.36975(9) 0.21236(11) 0.0511(6) Uani 1 1 d . . . . .
H141 H 1.295298 0.380189 0.204308 0.061 Uiso 1 1 calc R U . . .
C127 C 1.44442(16) 0.15649(10) 0.30724(10) 0.0480(6) Uani 1 1 d . . . . .
H127 H 1.444152 0.188044 0.311995 0.058 Uiso 1 1 calc R U . . .
C118 C 1.61629(17) 0.49229(9) 0.44695(10) 0.0485(6) Uani 1 1 d . . . . .
C33 C 1.22545(18) 0.29497(11) 0.06742(10) 0.0538(7) Uani 1 1 d . . . . .
C101 C 1.45304(16) 0.38681(10) 0.60656(9) 0.0478(6) Uani 1 1 d . . . . .
H101 H 1.465912 0.413917 0.622373 0.057 Uiso 1 1 calc R U . . .
C97 C 1.70703(18) 0.30825(11) 0.50703(10) 0.0540(7) Uani 1 1 d . . . . .
H97 H 1.748947 0.315457 0.528446 0.065 Uiso 1 1 calc R U . . .
C71 C 0.73582(18) 0.34331(10) 0.28775(10) 0.0527(6) Uani 1 1 d . . . . .
H71 H 0.779821 0.336367 0.268157 0.063 Uiso 1 1 calc R U . . .
C54 C 1.01145(17) 0.13848(10) 0.24576(10) 0.0521(6) Uani 1 1 d . . . . .
H54 H 1.051739 0.155753 0.261096 0.062 Uiso 1 1 calc R U . . .
C136 C 1.22375(18) 0.08757(10) 0.44618(10) 0.0504(6) Uani 1 1 d . . . . .
H136 H 1.234231 0.082673 0.478370 0.061 Uiso 1 1 calc R U . . .
C67 C 0.40795(17) 0.28313(11) 0.18719(10) 0.0528(7) Uani 1 1 d . . . . .
C39 C 0.91212(17) 0.36398(11) -0.09126(9) 0.0524(7) Uani 1 1 d . . . . .
C69 C 0.53801(18) 0.31491(10) 0.17994(10) 0.0505(6) Uani 1 1 d . . . . .
H69 H 0.573955 0.334577 0.164484 0.061 Uiso 1 1 calc R U . . .
C58 C 0.71858(19) 0.09467(10) 0.08284(10) 0.0542(7) Uani 1 1 d . . . . .
H58 H 0.726280 0.091334 0.050265 0.065 Uiso 1 1 calc R U . . .
C66 C 0.43195(17) 0.25774(11) 0.22462(10) 0.0524(6) Uani 1 1 d . . . . .
H66 H 0.395496 0.238158 0.239784 0.063 Uiso 1 1 calc R U . . .
C149 C 0.92985(18) 0.25728(11) 0.31325(10) 0.0539(7) Uani 1 1 d . . . . .
H149 H 0.892267 0.238921 0.296997 0.065 Uiso 1 1 calc R U . . .
C106 C 1.33483(18) 0.43181(10) 0.31764(10) 0.0535(7) Uani 1 1 d . . . . .
C142 C 1.17773(18) 0.38089(9) 0.18590(10) 0.0517(6) Uani 1 1 d . . . . .
C55 C 0.94541(15) 0.15900(10) 0.22543(10) 0.0473(6) Uani 1 1 d . . . . .
H55 H 0.941207 0.190785 0.226061 0.057 Uiso 1 1 calc R U . . .
C34 C 1.20869(17) 0.32198(10) 0.03008(9) 0.0509(6) Uani 1 1 d . . . . .
H34 H 1.249430 0.329995 0.008649 0.061 Uiso 1 1 calc R U . . .
C102 C 1.41136(16) 0.35319(11) 0.62865(9) 0.0503(6) Uani 1 1 d . . . . .
C42 C 1.09098(18) 0.50393(9) 0.16132(11) 0.0525(6) Uani 1 1 d . . . . .
C128 C 1.50771(18) 0.13697(11) 0.28363(11) 0.0556(7) Uani 1 1 d . . . . .
H128 H 1.550055 0.154696 0.271412 0.067 Uiso 1 1 calc R U . . .
C96 C 1.7207(2) 0.28115(12) 0.46940(10) 0.0605(8) Uani 1 1 d . . . . .
C59 C 0.65926(18) 0.07151(9) 0.10534(11) 0.0518(6) Uani 1 1 d . . . . .
C134 C 1.14513(17) 0.07158(9) 0.37723(11) 0.0526(6) Uani 1 1 d . . . . .
H134 H 1.101823 0.055970 0.362754 0.063 Uiso 1 1 calc R U . . .
C103 C 1.39058(16) 0.31382(10) 0.60697(10) 0.0484(6) Uani 1 1 d . . . . .
H103 H 1.360980 0.291403 0.622922 0.058 Uiso 1 1 calc R U . . .
C146 C 1.03926(19) 0.31140(10) 0.36037(10) 0.0531(7) Uani 1 1 d . . . . .
H146 H 1.076125 0.330161 0.376672 0.064 Uiso 1 1 calc R U . . .
C151 C 1.18076(18) 0.15928(11) 0.16294(9) 0.0543(7) Uani 1 1 d . . . . .
C32 C 1.1683(2) 0.28256(11) 0.09905(10) 0.0573(7) Uani 1 1 d . . . . .
H32 H 1.181902 0.263830 0.124721 0.069 Uiso 1 1 calc R U . . .
C68 C 0.4586(2) 0.31139(11) 0.16427(11) 0.0574(7) Uani 1 1 d . . . . .
H68 H 0.440257 0.328286 0.138204 0.069 Uiso 1 1 calc R U . . .
C40 C 0.95106(17) 0.39811(10) -0.06808(10) 0.0511(6) Uani 1 1 d . . . . .
H40 H 0.962128 0.425696 -0.083324 0.061 Uiso 1 1 calc R U . . .
C131 C 1.3835(2) 0.08505(10) 0.31809(12) 0.0619(8) Uani 1 1 d . . . . .
H131 H 1.340981 0.067033 0.329577 0.074 Uiso 1 1 calc R U . . .
C52 C 0.9612(2) 0.06695(10) 0.22152(12) 0.0602(8) Uani 1 1 d . . . . .
H52 H 0.967539 0.035311 0.219742 0.072 Uiso 1 1 calc R U . . .
C143 C 1.10157(18) 0.36703(10) 0.19657(11) 0.0573(7) Uani 1 1 d . . . . .
H143 H 1.056947 0.375503 0.177654 0.069 Uiso 1 1 calc R U . . .
C94 C 1.5848(2) 0.28664(10) 0.44439(10) 0.0536(7) Uani 1 1 d . . . . .
H94 H 1.543414 0.279275 0.422693 0.064 Uiso 1 1 calc R U . . .
C17 C 0.8364(2) 0.43688(11) 0.22244(11) 0.0580(7) Uani 1 1 d . . . . .
C148 C 0.90850(19) 0.28008(12) 0.35222(11) 0.0586(8) Uani 1 1 d . . . . .
C28 C 0.73982(18) 0.47056(10) 0.12101(11) 0.0552(7) Uani 1 1 d . . . . .
H28 H 0.790123 0.481945 0.110987 0.066 Uiso 1 1 calc R U . . .
C75 C 0.59616(19) 0.33737(11) 0.30540(11) 0.0589(7) Uani 1 1 d . . . . .
H75 H 0.543740 0.326917 0.297721 0.071 Uiso 1 1 calc R U . . .
C112 C 1.2397(5) 0.4313(6) 0.3888(6) 0.054(2) Uani 0.667(10) 1 d D U P A 1
C76 C 0.6857(2) 0.15222(12) 0.36653(10) 0.0594(8) Uani 1 1 d . . . . .
C129 C 1.5072(2) 0.09167(12) 0.27852(13) 0.0666(9) Uani 1 1 d . . . . .
C107 C 1.3970(2) 0.41188(13) 0.29263(11) 0.0649(8) Uani 1 1 d . . . . .
H107 H 1.424102 0.386600 0.305421 0.078 Uiso 1 1 calc R U . . .
C95 C 1.6622(2) 0.26982(12) 0.43802(10) 0.0648(9) Uani 1 1 d . . . . .
H95 H 1.673900 0.250856 0.412348 0.078 Uiso 1 1 calc R U . . .
C72 C 0.7485(2) 0.36953(12) 0.32702(12) 0.0633(8) Uani 1 1 d . . . . .
H72 H 0.800252 0.381159 0.334279 0.076 Uiso 1 1 calc R U . . .
C147 C 0.9605(2) 0.30683(12) 0.37650(11) 0.0631(8) Uani 1 1 d . . . . .
H147 H 0.943686 0.322059 0.403806 0.076 Uiso 1 1 calc R U . . .
C27 C 0.6698(2) 0.48904(11) 0.10300(13) 0.0653(8) Uani 1 1 d . . . . .
H27 H 0.671458 0.512868 0.081043 0.078 Uiso 1 1 calc R U . . .
C73 C 0.6838(2) 0.37824(13) 0.35522(12) 0.0684(9) Uani 1 1 d . . . . .
C130 C 1.4479(3) 0.06487(12) 0.29520(15) 0.0829(13) Uani 1 1 d . . . . .
H130 H 1.450219 0.033226 0.291405 0.099 Uiso 1 1 calc R U . . .
F4 F 0.9089(3) 0.48682(14) 0.34965(10) 0.1690(18) Uani 1 1 d . . . . .
C24 C 0.6643(2) 0.42024(12) 0.16729(15) 0.0710(9) Uani 1 1 d . . . . .
H24 H 0.662051 0.396762 0.189625 0.085 Uiso 1 1 calc R U . . .
C111 C 1.2951(3) 0.46831(11) 0.29829(13) 0.0706(9) Uani 1 1 d . . . . .
H111 H 1.252485 0.482342 0.314611 0.085 Uiso 1 1 calc R U . . .
C117 C 1.2415(6) 0.4657(4) 0.4215(4) 0.061(3) Uani 0.667(10) 1 d D U P A 1
H117 H 1.292522 0.477950 0.429474 0.073 Uiso 0.667(10) 1 calc R U P A 1
C74 C 0.6080(2) 0.36284(14) 0.34537(13) 0.0732(10) Uani 1 1 d . . . . .
H74 H 0.564475 0.369443 0.365437 0.088 Uiso 1 1 calc R U . . .
C18 C 0.8975(2) 0.41600(15) 0.24824(12) 0.0720(9) Uani 1 1 d . . . . .
H18 H 0.922141 0.389754 0.236169 0.086 Uiso 1 1 calc R U . . .
C26 C 0.5983(2) 0.47198(13) 0.11774(15) 0.0742(10) Uani 1 1 d . . . . .
C109 C 1.3791(3) 0.46412(17) 0.23165(14) 0.0912(15) Uani 1 1 d . . . . .
C22 C 0.7996(3) 0.47407(13) 0.24033(14) 0.0833(12) Uani 1 1 d . . . . .
H22 H 0.757325 0.488295 0.223505 0.100 Uiso 1 1 calc R U . . .
C108 C 1.4200(3) 0.42820(16) 0.24954(13) 0.0829(12) Uani 1 1 d . . . . .
H108 H 1.462890 0.414801 0.232943 0.099 Uiso 1 1 calc R U . . .
C110 C 1.3183(3) 0.48450(14) 0.25417(16) 0.0895(14) Uani 1 1 d . . . . .
H110 H 1.291409 0.509431 0.240503 0.107 Uiso 1 1 calc R U . . .
C25 C 0.5935(2) 0.43800(15) 0.14955(18) 0.0883(13) Uani 1 1 d . . . . .
H25 H 0.542808 0.426839 0.159260 0.106 Uiso 1 1 calc R U . . .
F16 F 1.0349(3) 0.4803(3) 0.4514(3) 0.142(3) Uani 0.667(10) 1 d . U P A 1
C113 C 1.1635(4) 0.4137(3) 0.3785(3) 0.0695(19) Uani 0.667(10) 1 d D U P A 1
H113 H 1.159130 0.389709 0.356823 0.083 Uiso 0.667(10) 1 calc R U P A 1
C20 C 0.8856(4) 0.4693(2) 0.30755(15) 0.1061(17) Uani 1 1 d . U . . .
C21 C 0.8252(4) 0.49140(16) 0.28443(18) 0.1090(17) Uani 1 1 d . U . . .
H21 H 0.801045 0.517437 0.297288 0.131 Uiso 1 1 calc R U . . .
C19 C 0.9229(3) 0.4326(2) 0.29083(14) 0.0989(15) Uani 1 1 d . . . . .
H19 H 0.965229 0.418517 0.307799 0.119 Uiso 1 1 calc R U . . .
C116 C 1.1747(5) 0.4835(3) 0.4432(3) 0.079(2) Uani 0.667(10) 1 d D U P A 1
H116 H 1.178686 0.507520 0.464894 0.095 Uiso 0.667(10) 1 calc R U P A 1
C115 C 1.1020(4) 0.4642(3) 0.4314(3) 0.093(2) Uani 0.667(10) 1 d D U P A 1
C114 C 1.0940(4) 0.4302(3) 0.3988(3) 0.089(2) Uani 0.667(10) 1 d D U P A 1
H114 H 1.042667 0.418529 0.390672 0.107 Uiso 0.667(10) 1 calc R U P A 1
F16A F 1.0447(7) 0.5063(5) 0.4182(8) 0.171(6) Uani 0.333(10) 1 d . U P A 2
C1A C 1.1098(8) 0.4821(5) 0.4082(7) 0.097(4) Uani 0.333(10) 1 d D U P A 2
C1B C 1.1015(9) 0.4478(6) 0.3766(7) 0.102(4) Uani 0.333(10) 1 d D U P A 2
H1B H 1.049969 0.439851 0.364621 0.123 Uiso 0.333(10) 1 calc R U P A 2
C1C C 1.1833(8) 0.4938(6) 0.4265(6) 0.078(4) Uani 0.333(10) 1 d D U P A 2
H1C H 1.186450 0.517897 0.448190 0.094 Uiso 0.333(10) 1 calc R U P A 2
C1D C 1.1697(9) 0.4250(6) 0.3623(7) 0.082(4) Uani 0.333(10) 1 d D U P A 2
H1D H 1.167212 0.403049 0.338365 0.098 Uiso 0.333(10) 1 calc R U P A 2
C1E C 1.2531(12) 0.4716(8) 0.4143(10) 0.061(4) Uani 0.333(10) 1 d D U P A 2
H1E H 1.304689 0.480349 0.425405 0.074 Uiso 0.333(10) 1 calc R U P A 2
C1F C 1.2417(9) 0.4356(13) 0.3846(13) 0.063(5) Uani 0.333(10) 1 d D U P A 2

loop_
_atom_site_aniso_label
_atom_site_aniso_U_11
_atom_site_aniso_U_22
_atom_site_aniso_U_33
_atom_site_aniso_U_23
_atom_site_aniso_U_13
_atom_site_aniso_U_12
Fe1 0.0383(2) 0.0423(2) 0.0371(2) 0.00794(15) -0.00498(15) -0.00558(15)
Fe2 0.0419(2) 0.0444(2) 0.0385(2) -0.00735(16) 0.00899(16) -0.00655(16)
Cl2 0.0561(4) 0.0475(3) 0.0530(4) 0.0030(3) 0.0097(3) -0.0043(3)
Cl4 0.0568(4) 0.0625(4) 0.0428(3) -0.0006(3) 0.0156(3) -0.0064(3)
Cl3 0.0589(4) 0.0485(3) 0.0546(4) -0.0026(3) -0.0052(3) -0.0052(3)
Cl1 0.0560(4) 0.0656(4) 0.0428(3) 0.0023(3) -0.0143(3) -0.0066(3)
F5 0.0682(11) 0.0497(9) 0.0750(12) -0.0068(8) -0.0054(9) 0.0032(8)
O3 0.0475(9) 0.0543(10) 0.0256(8) -0.0042(7) 0.0032(7) -0.0011(8)
F2 0.0605(11) 0.1076(16) 0.0559(10) 0.0097(10) 0.0012(8) 0.0373(11)
F14 0.0473(9) 0.0950(14) 0.0637(11) -0.0169(10) -0.0136(8) 0.0118(9)
O1 0.0492(10) 0.0422(9) 0.0506(10) 0.0014(8) 0.0010(8) -0.0150(8)
F25 0.0647(11) 0.0587(10) 0.0752(12) 0.0024(9) -0.0016(9) -0.0265(8)
O2 0.0464(10) 0.0627(11) 0.0304(8) 0.0091(8) -0.0009(7) 0.0012(8)
F19 0.0695(11) 0.0577(10) 0.0867(13) 0.0166(9) 0.0295(10) -0.0031(9)
F9 0.0568(10) 0.0806(13) 0.0797(13) 0.0062(10) -0.0203(9) 0.0146(9)
O4 0.0488(10) 0.0477(10) 0.0456(10) 0.0038(8) -0.0028(8) -0.0151(8)
F8 0.0723(12) 0.0491(9) 0.0824(13) -0.0125(8) -0.0251(10) -0.0015(8)
F21 0.0805(13) 0.1180(17) 0.0336(8) -0.0226(9) 0.0060(8) -0.0205(12)
F6 0.0840(13) 0.0642(11) 0.0628(11) 0.0124(9) -0.0249(10) -0.0052(9)
F24 0.0707(12) 0.0641(11) 0.0800(13) 0.0065(9) -0.0306(10) -0.0127(9)
F17 0.0648(11) 0.0782(12) 0.0753(12) 0.0421(10) 0.0047(9) -0.0005(9)
F7 0.0539(10) 0.0721(12) 0.0986(15) -0.0089(11) -0.0079(10) -0.0208(9)
F28 0.0690(11) 0.1038(15) 0.0427(9) -0.0074(9) 0.0168(8) -0.0139(11)
F1 0.0787(13) 0.1002(15) 0.0447(9) 0.0173(9) -0.0207(9) -0.0252(11)
F22 0.1135(17) 0.0615(11) 0.0589(11) -0.0094(9) 0.0048(11) -0.0257(11)
N5 0.0371(10) 0.0364(9) 0.0276(9) -0.0002(7) 0.0017(7) -0.0010(7)
F18 0.0523(10) 0.1121(16) 0.0710(12) 0.0237(11) 0.0223(9) 0.0131(10)
F27 0.0782(13) 0.1264(18) 0.0547(11) -0.0064(11) 0.0065(9) 0.0588(13)
N2 0.0354(9) 0.0353(9) 0.0301(9) 0.0006(7) 0.0006(7) -0.0011(7)
N3 0.0340(9) 0.0367(9) 0.0294(9) 0.0024(7) 0.0023(7) 0.0000(7)
F12 0.0843(14) 0.1228(18) 0.0416(9) 0.0334(11) -0.0010(9) -0.0185(13)
N4 0.0342(9) 0.0383(9) 0.0281(9) -0.0016(7) -0.0014(7) 0.0010(7)
N1 0.0375(10) 0.0354(9) 0.0355(10) 0.0027(8) -0.0007(8) -0.0030(8)
F10 0.128(2) 0.0703(13) 0.0665(12) 0.0154(10) 0.0028(12) -0.0291(13)
F11 0.0515(11) 0.146(2) 0.0644(12) 0.0113(13) 0.0098(9) -0.0088(12)
F23 0.0512(10) 0.143(2) 0.0577(11) -0.0017(12) -0.0073(8) -0.0007(12)
F26 0.0829(14) 0.0838(14) 0.0942(15) -0.0446(12) 0.0317(12) -0.0219(11)
N6 0.0406(10) 0.0355(10) 0.0376(10) -0.0010(8) 0.0035(8) -0.0024(8)
F20 0.0939(16) 0.0800(14) 0.130(2) 0.0201(13) 0.0719(15) 0.0323(12)
F13 0.0819(15) 0.131(2) 0.0952(17) -0.0733(16) -0.0022(12) 0.0006(14)
F3 0.0571(13) 0.117(2) 0.162(3) 0.0373(19) -0.0046(14) 0.0220(13)
C8 0.0336(11) 0.0362(11) 0.0333(11) -0.0001(9) 0.0020(9) -0.0030(9)
C83 0.0382(11) 0.0383(11) 0.0307(11) -0.0026(9) 0.0008(9) 0.0016(9)
C3 0.0378(11) 0.0365(11) 0.0304(11) 0.0024(9) 0.0013(9) 0.0012(9)
C132 0.0389(12) 0.0394(12) 0.0349(11) -0.0016(9) 0.0007(9) 0.0045(9)
C15 0.0403(12) 0.0350(11) 0.0337(11) 0.0066(9) -0.0013(9) -0.0018(9)
C79 0.0358(11) 0.0382(11) 0.0296(10) 0.0015(9) 0.0002(8) -0.0017(9)
C78 0.0364(11) 0.0376(11) 0.0307(11) 0.0011(9) -0.0014(9) -0.0015(9)
C84 0.0415(12) 0.0371(11) 0.0366(12) -0.0052(9) 0.0011(9) 0.0014(9)
C2 0.0393(12) 0.0347(11) 0.0355(11) 0.0046(9) -0.0006(9) 0.0000(9)
C124 0.0363(11) 0.0377(11) 0.0296(10) -0.0002(9) -0.0007(8) 0.0005(9)
C44 0.0333(11) 0.0403(12) 0.0318(11) 0.0033(9) 0.0028(8) -0.0015(9)
C122 0.0398(12) 0.0451(12) 0.0241(10) -0.0011(9) 0.0025(9) -0.0005(10)
C7 0.0351(11) 0.0374(11) 0.0301(11) -0.0010(9) 0.0028(8) -0.0030(9)
C119 0.0347(11) 0.0368(11) 0.0276(10) -0.0009(8) -0.0005(8) -0.0034(9)
C121 0.0415(12) 0.0420(12) 0.0309(11) 0.0037(9) -0.0012(9) -0.0006(10)
C91 0.0422(12) 0.0344(11) 0.0336(11) -0.0038(9) 0.0032(9) -0.0020(9)
C120 0.0359(11) 0.0366(11) 0.0327(11) -0.0001(9) 0.0013(9) -0.0006(9)
C43 0.0330(11) 0.0374(11) 0.0301(11) 0.0027(8) 0.0019(8) -0.0033(9)
C86 0.0422(12) 0.0336(11) 0.0381(12) -0.0052(9) 0.0057(10) -0.0027(9)
C125 0.0380(12) 0.0411(12) 0.0336(11) -0.0011(9) -0.0021(9) 0.0028(9)
C30 0.0476(13) 0.0393(12) 0.0331(11) 0.0014(9) -0.0008(10) 0.0031(10)
C10 0.0390(12) 0.0337(11) 0.0359(11) 0.0072(9) -0.0030(9) -0.0038(9)
C45 0.0379(12) 0.0418(12) 0.0376(12) 0.0055(10) 0.0009(9) 0.0005(10)
C13 0.0407(12) 0.0361(11) 0.0439(13) 0.0079(10) -0.0046(10) -0.0071(9)
C36 0.0365(12) 0.0420(12) 0.0384(12) 0.0038(10) 0.0002(9) -0.0016(9)
C80 0.0399(12) 0.0467(13) 0.0351(12) 0.0009(10) 0.0030(9) -0.0039(10)
C123 0.0392(12) 0.0399(12) 0.0340(11) -0.0032(9) 0.0035(9) 0.0022(9)
C48 0.0356(11) 0.0395(12) 0.0337(11) 0.0003(9) 0.0020(9) 0.0002(9)
C49 0.0384(12) 0.0389(12) 0.0350(11) 0.0045(9) 0.0039(9) 0.0007(9)
C50 0.0382(12) 0.0423(12) 0.0377(12) 0.0005(9) 0.0055(9) 0.0026(10)
C29 0.0447(13) 0.0355(11) 0.0346(11) 0.0031(9) 0.0024(9) -0.0026(9)
C89 0.0408(12) 0.0371(11) 0.0388(12) -0.0039(9) 0.0044(10) -0.0057(9)
C126 0.0438(13) 0.0438(13) 0.0354(12) 0.0043(10) -0.0007(10) 0.0060(10)
C90 0.0398(12) 0.0402(12) 0.0368(12) -0.0043(9) -0.0005(9) -0.0020(10)
C9 0.0404(12) 0.0439(13) 0.0368(12) 0.0024(10) 0.0014(10) -0.0075(10)
C62 0.0396(12) 0.0396(12) 0.0368(12) 0.0033(9) 0.0012(9) 0.0059(9)
C92 0.0439(13) 0.0368(11) 0.0381(12) -0.0013(9) -0.0002(10) -0.0012(10)
C137 0.0470(13) 0.0477(13) 0.0335(12) -0.0011(10) 0.0008(10) 0.0045(11)
F15 0.196(3) 0.137(2) 0.0576(13) 0.0317(14) -0.0132(16) -0.074(2)
C37 0.0362(12) 0.0437(13) 0.0428(13) 0.0018(10) 0.0011(10) 0.0004(10)
C6 0.0394(12) 0.0464(13) 0.0371(12) -0.0014(10) -0.0011(10) -0.0051(10)
C14 0.0407(12) 0.0380(12) 0.0403(12) 0.0086(9) -0.0007(10) -0.0027(9)
C139 0.0446(13) 0.0353(11) 0.0398(12) -0.0001(9) -0.0001(10) 0.0028(10)
C88 0.0463(13) 0.0361(11) 0.0407(13) 0.0006(9) 0.0002(10) -0.0026(10)
C93 0.0510(14) 0.0398(12) 0.0346(12) 0.0011(9) 0.0025(10) 0.0042(10)
C87 0.0409(12) 0.0381(12) 0.0407(12) -0.0036(10) -0.0003(10) -0.0013(10)
C4 0.0463(13) 0.0439(13) 0.0348(12) 0.0048(10) -0.0039(10) -0.0009(10)
C98 0.0486(14) 0.0498(14) 0.0364(12) -0.0043(10) 0.0034(10) 0.0062(11)
C46 0.0381(12) 0.0503(13) 0.0276(11) 0.0060(9) 0.0000(9) -0.0011(10)
C133 0.0474(14) 0.0437(13) 0.0443(13) 0.0031(10) -0.0058(11) -0.0006(11)
C64 0.0450(13) 0.0416(12) 0.0373(12) -0.0040(10) -0.0004(10) 0.0060(10)
C99 0.0386(12) 0.0401(12) 0.0403(12) 0.0022(10) 0.0005(10) 0.0019(9)
C77 0.0414(12) 0.0432(12) 0.0364(12) -0.0034(10) 0.0010(10) -0.0062(10)
C138 0.0462(13) 0.0384(12) 0.0376(12) 0.0000(10) 0.0004(10) 0.0046(10)
C47 0.0396(12) 0.0477(13) 0.0324(11) -0.0012(10) 0.0022(9) 0.0010(10)
C145 0.0483(14) 0.0428(13) 0.0367(12) 0.0058(10) 0.0066(10) 0.0080(10)
C82 0.0457(13) 0.0471(13) 0.0337(12) -0.0061(10) 0.0033(10) -0.0018(10)
C104 0.0374(12) 0.0420(12) 0.0478(14) 0.0035(10) 0.0005(10) 0.0018(10)
C63 0.0429(13) 0.0410(12) 0.0377(12) -0.0003(10) 0.0018(10) 0.0030(10)
C23 0.0480(14) 0.0393(13) 0.0544(15) -0.0047(11) 0.0109(12) -0.0038(11)
C81 0.0458(14) 0.0546(15) 0.0335(12) -0.0018(10) 0.0082(10) 0.0000(11)
C57 0.0502(14) 0.0489(14) 0.0399(13) 0.0008(11) 0.0032(11) 0.0005(11)
C11 0.0428(13) 0.0377(12) 0.0393(12) 0.0034(9) 0.0003(10) -0.0023(10)
C140 0.0432(13) 0.0464(14) 0.0484(14) 0.0059(11) -0.0049(11) -0.0030(11)
C35 0.0455(13) 0.0509(14) 0.0357(12) 0.0064(10) 0.0007(10) 0.0020(11)
C16 0.0482(14) 0.0432(13) 0.0462(14) -0.0019(11) 0.0094(11) -0.0056(11)
C31 0.0557(15) 0.0511(14) 0.0375(13) 0.0093(11) 0.0066(11) 0.0080(12)
C1 0.0468(14) 0.0415(13) 0.0473(14) 0.0132(11) -0.0047(11) -0.0019(10)
C61 0.0450(13) 0.0450(13) 0.0451(14) 0.0023(11) 0.0041(11) 0.0010(11)
C12 0.0470(13) 0.0365(12) 0.0421(13) 0.0014(10) -0.0007(10) -0.0025(10)
C51 0.0512(15) 0.0457(14) 0.0577(16) -0.0003(12) -0.0104(13) 0.0031(12)
C38 0.0415(13) 0.0571(15) 0.0434(14) -0.0024(11) -0.0042(11) -0.0040(11)
C85 0.0466(14) 0.0433(13) 0.0502(14) -0.0135(11) 0.0068(11) -0.0023(11)
C5 0.0423(13) 0.0535(14) 0.0392(13) 0.0015(11) -0.0078(10) -0.0015(11)
C41 0.0453(13) 0.0476(14) 0.0426(13) 0.0069(11) -0.0045(11) -0.0073(11)
C100 0.0446(13) 0.0440(13) 0.0412(13) -0.0012(10) 0.0030(10) -0.0024(10)
C150 0.0475(14) 0.0541(15) 0.0405(13) 0.0031(11) 0.0042(11) 0.0036(12)
C135 0.0518(15) 0.0414(13) 0.0606(17) 0.0075(12) 0.0198(13) 0.0031(11)
C70 0.0479(14) 0.0396(12) 0.0414(13) -0.0028(10) 0.0015(10) 0.0025(10)
C65 0.0475(14) 0.0582(16) 0.0385(13) 0.0004(11) 0.0010(11) 0.0040(12)
C144 0.0431(14) 0.0494(14) 0.0541(15) 0.0131(12) 0.0011(11) 0.0028(11)
C60 0.0470(14) 0.0406(13) 0.0662(18) 0.0025(12) -0.0024(13) -0.0017(11)
C105 0.0434(13) 0.0432(13) 0.0518(15) 0.0022(11) -0.0077(11) -0.0044(10)
C53 0.0432(14) 0.0626(17) 0.0530(16) 0.0056(13) -0.0073(12) 0.0089(12)
C141 0.0451(14) 0.0479(14) 0.0602(17) 0.0082(12) 0.0012(12) -0.0048(11)
C127 0.0410(13) 0.0503(14) 0.0526(15) 0.0033(12) -0.0001(11) 0.0011(11)
C118 0.0495(14) 0.0431(13) 0.0529(15) -0.0057(11) 0.0013(12) -0.0075(11)
C33 0.0510(15) 0.0653(17) 0.0451(15) 0.0007(13) -0.0015(12) 0.0200(13)
C101 0.0433(14) 0.0563(15) 0.0438(14) -0.0075(11) 0.0022(11) 0.0011(11)
C97 0.0508(15) 0.0696(18) 0.0417(14) 0.0005(13) 0.0004(12) 0.0155(13)
C71 0.0508(15) 0.0551(16) 0.0523(16) -0.0113(12) 0.0089(12) -0.0045(12)
C54 0.0398(13) 0.0617(17) 0.0547(16) -0.0070(13) -0.0011(11) -0.0029(12)
C136 0.0607(17) 0.0523(15) 0.0385(13) 0.0049(11) 0.0118(12) 0.0076(13)
C67 0.0453(14) 0.0659(18) 0.0472(15) -0.0128(13) -0.0042(12) 0.0090(13)
C39 0.0467(14) 0.0710(18) 0.0394(13) 0.0104(12) -0.0088(11) -0.0061(13)
C69 0.0585(16) 0.0480(14) 0.0448(14) 0.0000(11) -0.0054(12) 0.0072(12)
C58 0.0654(18) 0.0542(16) 0.0428(14) -0.0047(12) -0.0060(13) 0.0046(13)
C66 0.0429(14) 0.0688(18) 0.0454(14) -0.0068(13) 0.0033(11) 0.0001(12)
C149 0.0474(15) 0.0674(18) 0.0470(15) 0.0103(13) 0.0032(12) -0.0002(13)
C106 0.0566(16) 0.0536(15) 0.0500(15) 0.0042(12) -0.0170(13) -0.0132(13)
C142 0.0560(16) 0.0455(14) 0.0536(16) 0.0174(12) 0.0040(12) 0.0018(12)
C55 0.0380(13) 0.0483(14) 0.0558(15) -0.0050(12) 0.0047(11) 0.0003(11)
C34 0.0464(14) 0.0670(17) 0.0393(13) 0.0046(12) 0.0029(11) 0.0075(13)
C102 0.0421(13) 0.0709(18) 0.0379(13) -0.0007(12) 0.0061(10) 0.0029(12)
C42 0.0495(15) 0.0450(14) 0.0628(17) 0.0024(12) -0.0090(13) -0.0070(12)
C128 0.0444(14) 0.0621(17) 0.0605(17) 0.0122(14) 0.0098(12) 0.0043(13)
C96 0.0641(18) 0.075(2) 0.0423(15) 0.0028(13) 0.0079(13) 0.0322(16)
C59 0.0553(16) 0.0406(13) 0.0592(17) -0.0050(12) -0.0140(13) 0.0025(12)
C134 0.0466(15) 0.0413(13) 0.0700(19) 0.0011(12) -0.0004(13) -0.0021(11)
C103 0.0399(13) 0.0569(15) 0.0483(14) 0.0077(12) 0.0041(11) -0.0001(11)
C146 0.0614(17) 0.0537(15) 0.0442(14) -0.0019(12) 0.0073(12) 0.0110(13)
C151 0.0567(17) 0.076(2) 0.0300(12) -0.0071(12) 0.0011(11) -0.0083(14)
C32 0.0672(19) 0.0634(18) 0.0414(14) 0.0116(12) 0.0010(13) 0.0210(14)
C68 0.0634(18) 0.0584(17) 0.0502(16) -0.0020(13) -0.0134(14) 0.0162(14)
C40 0.0493(15) 0.0585(16) 0.0453(14) 0.0149(12) -0.0054(11) -0.0087(12)
C131 0.0678(19) 0.0443(15) 0.074(2) 0.0077(14) 0.0313(16) 0.0072(13)
C52 0.0625(18) 0.0471(15) 0.071(2) 0.0041(14) -0.0127(15) 0.0091(13)
C143 0.0466(15) 0.0591(17) 0.0662(18) 0.0246(14) -0.0038(13) 0.0028(13)
C94 0.0668(18) 0.0532(15) 0.0408(14) -0.0070(11) -0.0031(13) 0.0146(13)
C17 0.0672(19) 0.0591(17) 0.0479(15) -0.0047(13) 0.0120(14) -0.0205(14)
C148 0.0475(15) 0.077(2) 0.0520(16) 0.0188(15) 0.0117(13) 0.0117(14)
C28 0.0484(15) 0.0485(15) 0.0689(19) 0.0062(13) 0.0074(13) -0.0019(12)
C75 0.0487(15) 0.0658(18) 0.0623(18) -0.0224(15) 0.0030(13) 0.0021(13)
C112 0.045(3) 0.050(5) 0.067(4) 0.003(4) -0.006(3) 0.003(3)
C76 0.0625(18) 0.079(2) 0.0367(14) 0.0147(14) 0.0016(12) -0.0093(15)
C129 0.0617(19) 0.0653(19) 0.073(2) 0.0124(16) 0.0309(16) 0.0206(15)
C107 0.0661(19) 0.081(2) 0.0479(16) 0.0069(15) -0.0092(14) -0.0167(17)
C95 0.084(2) 0.070(2) 0.0404(15) -0.0099(13) 0.0038(15) 0.0303(17)
C72 0.0544(17) 0.0663(19) 0.069(2) -0.0217(16) 0.0003(14) -0.0072(14)
C147 0.071(2) 0.072(2) 0.0465(16) 0.0034(14) 0.0187(14) 0.0212(17)
C27 0.0589(18) 0.0566(18) 0.080(2) 0.0105(16) 0.0053(16) 0.0057(14)
C73 0.068(2) 0.074(2) 0.0635(19) -0.0314(17) 0.0011(16) 0.0040(16)
C130 0.096(3) 0.0479(17) 0.106(3) 0.0123(18) 0.055(2) 0.0170(17)
F4 0.260(5) 0.176(3) 0.0704(17) -0.043(2) -0.016(2) -0.082(3)
C24 0.0517(17) 0.0645(19) 0.097(3) 0.0197(18) 0.0181(17) -0.0030(15)
C111 0.091(3) 0.0544(18) 0.065(2) 0.0109(15) -0.0273(18) -0.0117(17)
C117 0.052(4) 0.050(4) 0.080(5) 0.001(3) 0.004(3) -0.006(3)
C74 0.0594(19) 0.089(2) 0.072(2) -0.0358(19) 0.0094(16) 0.0045(17)
C18 0.073(2) 0.095(3) 0.0489(17) -0.0041(17) 0.0013(15) -0.0211(19)
C26 0.0496(18) 0.071(2) 0.102(3) 0.008(2) 0.0043(17) 0.0113(15)
C109 0.126(4) 0.096(3) 0.051(2) 0.016(2) -0.016(2) -0.051(3)
C22 0.121(3) 0.066(2) 0.063(2) -0.0175(17) 0.019(2) -0.014(2)
C108 0.088(3) 0.107(3) 0.0526(19) 0.006(2) -0.0025(18) -0.035(2)
C110 0.129(4) 0.062(2) 0.077(3) 0.0232(19) -0.043(3) -0.025(2)
C25 0.0488(19) 0.087(3) 0.130(4) 0.027(3) 0.018(2) -0.0007(18)
F16 0.072(3) 0.186(7) 0.169(6) -0.044(5) 0.035(3) 0.040(3)
C113 0.047(3) 0.074(4) 0.088(5) -0.002(3) -0.003(3) -0.004(3)
C20 0.150(5) 0.112(4) 0.056(2) -0.014(2) -0.002(3) -0.048(3)
C21 0.173(5) 0.073(3) 0.082(3) -0.029(2) 0.026(3) -0.026(3)
C19 0.111(4) 0.131(4) 0.054(2) -0.007(2) -0.010(2) -0.040(3)
C116 0.071(4) 0.073(5) 0.093(5) -0.004(4) 0.019(4) 0.015(3)
C115 0.061(3) 0.103(5) 0.116(5) -0.001(4) 0.021(4) 0.021(3)
C114 0.050(3) 0.108(5) 0.110(5) -0.003(4) 0.004(3) 0.000(3)
F16A 0.089(6) 0.158(10) 0.268(15) 0.036(10) 0.067(8) 0.062(6)
C1A 0.062(6) 0.093(7) 0.137(8) 0.017(7) 0.023(6) 0.027(6)
C1B 0.052(6) 0.120(8) 0.135(9) 0.011(7) -0.003(7) 0.002(6)
C1C 0.064(6) 0.060(6) 0.111(8) 0.003(6) 0.034(6) 0.006(5)
C1D 0.049(6) 0.088(8) 0.108(9) 0.007(7) -0.013(6) 0.002(6)
C1E 0.046(6) 0.040(6) 0.099(8) 0.002(6) 0.024(5) -0.001(5)
C1F 0.049(7) 0.051(7) 0.088(9) 0.008(7) -0.007(6) -0.005(6)

loop_
_atom_type_symbol
_atom_type_description
_atom_type_scat_dispersion_real
_atom_type_scat_dispersion_imag
_atom_type_scat_source
C C 0.0181 0.0091 'International Tables Vol C Tables 4.2.6.8 and 6.1.1.4'
H H 0.0000 0.0000 'International Tables Vol C Tables 4.2.6.8 and 6.1.1.4'
Cl Cl 0.3639 0.7018 'International Tables Vol C Tables 4.2.6.8 and 6.1.1.4'
F F 0.0727 0.0534 'International Tables Vol C Tables 4.2.6.8 and 6.1.1.4'
Fe Fe -1.1336 3.1974 'International Tables Vol C Tables 4.2.6.8 and 6.1.1.4'
N N 0.0311 0.0180 'International Tables Vol C Tables 4.2.6.8 and 6.1.1.4'
O O 0.0492 0.0322 'International Tables Vol C Tables 4.2.6.8 and 6.1.1.4'

loop_
_geom_angle_atom_site_label_1
_geom_angle_atom_site_label_2
_geom_angle_atom_site_label_3
_geom_angle
_geom_angle_site_symmetry_1
_geom_angle_site_symmetry_3
_geom_angle_publ_flag
Cl1 Fe1 Cl2 113.35(3) . . ?
Cl1 Fe1 N1 99.45(5) . . ?
N2 Fe1 Cl2 95.26(6) . . ?
N2 Fe1 Cl1 151.38(6) . . ?
N2 Fe1 N3 73.35(7) . . ?
N2 Fe1 N1 73.19(7) . . ?
N3 Fe1 Cl2 100.62(5) . . ?
N3 Fe1 Cl1 99.63(5) . . ?
N3 Fe1 N1 140.19(7) . . ?
N1 Fe1 Cl2 103.31(5) . . ?
Cl4 Fe2 Cl3 113.02(3) . . ?
Cl4 Fe2 N6 98.54(6) . . ?
N5 Fe2 Cl4 152.97(6) . . ?
N5 Fe2 Cl3 94.00(6) . . ?
N5 Fe2 N4 73.29(7) . . ?
N5 Fe2 N6 73.20(7) . . ?
N4 Fe2 Cl4 101.14(5) . . ?
N4 Fe2 Cl3 99.82(5) . . ?
N4 Fe2 N6 139.65(7) . . ?
N6 Fe2 Cl3 104.32(6) . . ?
C151 O3 C122 117.67(19) . . ?
C42 O1 C13 120.7(2) . . ?
C76 O2 C46 117.8(2) . . ?
C118 O4 C89 121.1(2) . . ?
C83 N5 Fe2 120.16(16) . . ?
C83 N5 C79 120.3(2) . . ?
C79 N5 Fe2 119.04(15) . . ?
C3 N2 Fe1 120.10(15) . . ?
C3 N2 C7 120.0(2) . . ?
C7 N2 Fe1 119.48(15) . . ?
C8 N3 Fe1 115.16(15) . . ?
C8 N3 C43 120.19(19) . . ?
C43 N3 Fe1 124.56(14) . . ?
C78 N4 Fe2 115.22(15) . . ?
C78 N4 C119 120.62(19) . . ?
C119 N4 Fe2 124.05(14) . . ?
C2 N1 Fe1 114.93(15) . . ?
C2 N1 C10 118.67(19) . . ?
C10 N1 Fe1 126.09(14) . . ?
C84 N6 Fe2 114.83(16) . . ?
C84 N6 C86 118.9(2) . . ?
C86 N6 Fe2 125.85(15) . . ?
N3 C8 C7 115.2(2) . . ?
N3 C8 C9 126.2(2) . . ?
C7 C8 C9 118.6(2) . . ?
N5 C83 C84 113.6(2) . . ?
N5 C83 C82 121.0(2) . . ?
C82 C83 C84 125.3(2) . . ?
N2 C3 C2 113.59(19) . . ?
N2 C3 C4 121.2(2) . . ?
C4 C3 C2 125.1(2) . . ?
C137 C132 C125 119.2(2) . . ?
C137 C132 C133 118.9(2) . . ?
C133 C132 C125 121.9(2) . . ?
C10 C15 C29 120.7(2) . . ?
C10 C15 C14 118.6(2) . . ?
C14 C15 C29 120.7(2) . . ?
N5 C79 C78 113.60(19) . . ?
N5 C79 C80 121.4(2) . . ?
C80 C79 C78 124.7(2) . . ?
N4 C78 C79 115.0(2) . . ?
N4 C78 C77 126.2(2) . . ?
C79 C78 C77 118.7(2) . . ?
N6 C84 C83 115.9(2) . . ?
N6 C84 C85 126.0(2) . . ?
C83 C84 C85 118.1(2) . . ?
N1 C2 C3 115.8(2) . . ?
N1 C2 C1 126.8(2) . . ?
C3 C2 C1 117.4(2) . . ?
C119 C124 C125 120.5(2) . . ?
C123 C124 C119 118.1(2) . . ?
C123 C124 C125 121.3(2) . . ?
C43 C44 C49 120.5(2) . . ?
C45 C44 C43 118.2(2) . . ?
C45 C44 C49 121.3(2) . . ?
C121 C122 O3 117.8(2) . . ?
C123 C122 O3 119.3(2) . . ?
C123 C122 C121 122.3(2) . . ?
N2 C7 C8 113.65(19) . . ?
N2 C7 C6 121.3(2) . . ?
C6 C7 C8 124.8(2) . . ?
C124 C119 N4 121.7(2) . . ?
C124 C119 C120 121.4(2) . . ?
C120 C119 N4 116.5(2) . . ?
C122 C121 H121 120.2 . . ?
C122 C121 C120 119.5(2) . . ?
C120 C121 H121 120.2 . . ?
C86 C91 C90 119.2(2) . . ?
C86 C91 C92 120.5(2) . . ?
C90 C91 C92 120.3(2) . . ?
C119 C120 C138 120.4(2) . . ?
C121 C120 C119 118.7(2) . . ?
C121 C120 C138 120.8(2) . . ?
C44 C43 N3 121.6(2) . . ?
C44 C43 C48 121.7(2) . . ?
C48 C43 N3 116.4(2) . . ?
C91 C86 N6 119.8(2) . . ?
C91 C86 C87 121.0(2) . . ?
C87 C86 N6 119.1(2) . . ?
C132 C125 C124 112.37(19) . . ?
C132 C125 H125 106.8 . . ?
C132 C125 C126 113.2(2) . . ?
C124 C125 H125 106.8 . . ?
C126 C125 C124 110.43(19) . . ?
C126 C125 H125 106.8 . . ?
C35 C30 C29 122.9(2) . . ?
C35 C30 C31 118.1(2) . . ?
C31 C30 C29 118.9(2) . . ?
C15 C10 N1 120.0(2) . . ?
C15 C10 C11 121.2(2) . . ?
C11 C10 N1 118.7(2) . . ?
C44 C45 H45 120.1 . . ?
C46 C45 C44 119.8(2) . . ?
C46 C45 H45 120.1 . . ?
C14 C13 O1 114.6(2) . . ?
C12 C13 O1 123.2(2) . . ?
C12 C13 C14 122.2(2) . . ?
C37 C36 C29 119.0(2) . . ?
C37 C36 C41 118.4(2) . . ?
C41 C36 C29 122.5(2) . . ?
C79 C80 H80 120.6 . . ?
C79 C80 C81 118.8(2) . . ?
C81 C80 H80 120.6 . . ?
C124 C123 H123 120.1 . . ?
C122 C123 C124 119.7(2) . . ?
C122 C123 H123 120.1 . . ?
C43 C48 C63 120.5(2) . . ?
C47 C48 C43 118.4(2) . . ?
C47 C48 C63 121.1(2) . . ?
C44 C49 H49 106.8 . . ?
C44 C49 C50 111.03(19) . . ?
C50 C49 H49 106.8 . . ?
C62 C49 C44 112.05(19) . . ?
C62 C49 H49 106.8 . . ?
C62 C49 C50 112.9(2) . . ?
C51 C50 C49 122.8(2) . . ?
C55 C50 C49 118.5(2) . . ?
C55 C50 C51 118.7(2) . . ?
C15 C29 C30 111.0(2) . . ?
C15 C29 H29 106.3 . . ?
C30 C29 H29 106.3 . . ?
C36 C29 C15 112.68(19) . . ?
C36 C29 C30 113.6(2) . . ?
C36 C29 H29 106.3 . . ?
C90 C89 O4 122.5(2) . . ?
C88 C89 O4 115.2(2) . . ?
C88 C89 C90 121.7(2) . . ?
C127 C126 C125 118.4(2) . . ?
C131 C126 C125 122.7(2) . . ?
C131 C126 C127 118.8(3) . . ?
C91 C90 H90 120.6 . . ?
C89 C90 C91 118.9(2) . . ?
C89 C90 H90 120.6 . . ?
C8 C9 H9A 109.5 . . ?
C8 C9 H9B 109.5 . . ?
C8 C9 H9C 109.5 . . ?
H9A C9 H9B 109.5 . . ?
H9A C9 H9C 109.5 . . ?
H9B C9 H9C 109.5 . . ?
C57 C62 C49 119.4(2) . . ?
C57 C62 C61 118.8(2) . . ?
C61 C62 C49 121.8(2) . . ?
C91 C92 H92 106.3 . . ?
C93 C92 C91 111.3(2) . . ?
C93 C92 H92 106.3 . . ?
C93 C92 C99 113.9(2) . . ?
C99 C92 C91 112.2(2) . . ?
C99 C92 H92 106.3 . . ?
C132 C137 H137 119.5 . . ?
C132 C137 C136 120.9(3) . . ?
C136 C137 H137 119.5 . . ?
C36 C37 H37 119.4 . . ?
C38 C37 C36 121.1(2) . . ?
C38 C37 H37 119.4 . . ?
C7 C6 H6 120.5 . . ?
C7 C6 C5 119.1(2) . . ?
C5 C6 H6 120.5 . . ?
C15 C14 H14 120.2 . . ?
C13 C14 C15 119.6(2) . . ?
C13 C14 H14 120.2 . . ?
C140 C139 C138 118.1(2) . . ?
C144 C139 C138 122.8(2) . . ?
C144 C139 C140 118.8(2) . . ?
C89 C88 H88 119.7 . . ?
C89 C88 C87 120.5(2) . . ?
C87 C88 H88 119.7 . . ?
C98 C93 C92 123.6(2) . . ?
C98 C93 C94 118.2(3) . . ?
C94 C93 C92 118.3(2) . . ?
C86 C87 C105 120.9(2) . . ?
C88 C87 C86 118.1(2) . . ?
C88 C87 C105 121.0(2) . . ?
C3 C4 H4 120.3 . . ?
C3 C4 C5 119.4(2) . . ?
C5 C4 H4 120.3 . . ?
C93 C98 H98 119.0 . . ?
C93 C98 C97 122.0(2) . . ?
C97 C98 H98 119.0 . . ?
C45 C46 O2 119.2(2) . . ?
C47 C46 O2 118.0(2) . . ?
C47 C46 C45 122.3(2) . . ?
C132 C133 H133 119.5 . . ?
C134 C133 C132 120.9(3) . . ?
C134 C133 H133 119.5 . . ?
C65 C64 C63 121.8(2) . . ?
C65 C64 C69 118.0(3) . . ?
C69 C64 C63 120.1(2) . . ?
C104 C99 C92 119.1(2) . . ?
C100 C99 C92 122.3(2) . . ?
C100 C99 C104 118.5(2) . . ?
C78 C77 H77A 109.5 . . ?
C78 C77 H77B 109.5 . . ?
C78 C77 H77C 109.5 . . ?
H77A C77 H77B 109.5 . . ?
H77A C77 H77C 109.5 . . ?
H77B C77 H77C 109.5 . . ?
C120 C138 H138 107.2 . . ?
C139 C138 C120 110.1(2) . . ?
C139 C138 H138 107.2 . . ?
C139 C138 C145 113.2(2) . . ?
C145 C138 C120 111.6(2) . . ?
C145 C138 H138 107.2 . . ?
C48 C47 H47 120.3 . . ?
C46 C47 C48 119.4(2) . . ?
C46 C47 H47 120.3 . . ?
C150 C145 C138 121.9(2) . . ?
C150 C145 C146 118.0(3) . . ?
C146 C145 C138 120.1(3) . . ?
C83 C82 H82 120.3 . . ?
C81 C82 C83 119.3(2) . . ?
C81 C82 H82 120.3 . . ?
C99 C104 H104 119.5 . . ?
C103 C104 C99 120.9(2) . . ?
C103 C104 H104 119.5 . . ?
C48 C63 H63 107.0 . . ?
C64 C63 C48 112.1(2) . . ?
C64 C63 H63 107.0 . . ?
C70 C63 C48 110.2(2) . . ?
C70 C63 C64 113.1(2) . . ?
C70 C63 H63 107.0 . . ?
C28 C23 C16 122.9(2) . . ?
C28 C23 C24 117.9(3) . . ?
C24 C23 C16 119.2(3) . . ?
C80 C81 H81 120.4 . . ?
C82 C81 C80 119.2(2) . . ?
C82 C81 H81 120.4 . . ?
C62 C57 H57 119.4 . . ?
C62 C57 C58 121.2(3) . . ?
C58 C57 H57 119.4 . . ?
C10 C11 C16 121.0(2) . . ?
C12 C11 C10 118.7(2) . . ?
C12 C11 C16 120.3(2) . . ?
C139 C140 H140 119.6 . . ?
C141 C140 C139 120.9(2) . . ?
C141 C140 H140 119.6 . . ?
C30 C35 H35 119.4 . . ?
C30 C35 C34 121.3(2) . . ?
C34 C35 H35 119.4 . . ?
C23 C16 C11 113.3(2) . . ?
C23 C16 H16 106.1 . . ?
C23 C16 C17 114.0(2) . . ?
C11 C16 H16 106.1 . . ?
C11 C16 C17 110.6(2) . . ?
C17 C16 H16 106.1 . . ?
C30 C31 H31 119.4 . . ?
C32 C31 C30 121.2(3) . . ?
C32 C31 H31 119.4 . . ?
C2 C1 H1A 109.5 . . ?
C2 C1 H1F 109.5 . . ?
C2 C1 H1G 109.5 . . ?
H1A C1 H1F 109.5 . . ?
H1A C1 H1G 109.5 . . ?
H1F C1 H1G 109.5 . . ?
C62 C61 H61 119.6 . . ?
C62 C61 C60 120.7(3) . . ?
C60 C61 H61 119.6 . . ?
C13 C12 C11 119.2(2) . . ?
C13 C12 H12 120.4 . . ?
C11 C12 H12 120.4 . . ?
C50 C51 H51 119.7 . . ?
C50 C51 C52 120.5(3) . . ?
C52 C51 H51 119.7 . . ?
C37 C38 H38 120.8 . . ?
C39 C38 C37 118.3(3) . . ?
C39 C38 H38 120.8 . . ?
C84 C85 H85A 109.5 . . ?
C84 C85 H85B 109.5 . . ?
C84 C85 H85C 109.5 . . ?
H85A C85 H85B 109.5 . . ?
H85A C85 H85C 109.5 . . ?
H85B C85 H85C 109.5 . . ?
C6 C5 H5 120.5 . . ?
C4 C5 C6 119.0(2) . . ?
C4 C5 H5 120.5 . . ?
C36 C41 H41 119.6 . . ?
C40 C41 C36 120.9(2) . . ?
C40 C41 H41 119.6 . . ?
C99 C100 H100 119.5 . . ?
C101 C100 C99 121.0(2) . . ?
C101 C100 H100 119.5 . . ?
C145 C150 H150 118.9 . . ?
C145 C150 C149 122.1(3) . . ?
C149 C150 H150 118.9 . . ?
F19 C135 C134 117.6(3) . . ?
C136 C135 F19 119.2(3) . . ?
C136 C135 C134 123.1(3) . . ?
C71 C70 C63 118.1(2) . . ?
C75 C70 C63 122.7(2) . . ?
C75 C70 C71 119.0(3) . . ?
C64 C65 H65 119.1 . . ?
C64 C65 C66 121.9(3) . . ?
C66 C65 H65 119.1 . . ?
C139 C144 H144 119.7 . . ?
C139 C144 C143 120.6(3) . . ?
C143 C144 H144 119.7 . . ?
C61 C60 H60 120.9 . . ?
C59 C60 C61 118.2(3) . . ?
C59 C60 H60 120.9 . . ?
C87 C105 H105 105.5 . . ?
C87 C105 H10A 107.1 . . ?
C106 C105 C87 111.2(2) . . ?
C106 C105 H105 105.5 . . ?
C106 C105 H10A 107.1 . . ?
C112 C105 C87 111.6(5) . . ?
C112 C105 H105 105.5 . . ?
C112 C105 C106 116.5(8) . . ?
C1F C105 C87 114.0(11) . . ?
C1F C105 H10A 107.1 . . ?
C1F C105 C106 110.0(19) . . ?
F9 C53 C54 118.9(3) . . ?
F9 C53 C52 118.5(3) . . ?
C54 C53 C52 122.5(3) . . ?
C140 C141 H141 120.7 . . ?
C142 C141 C140 118.7(3) . . ?
C142 C141 H141 120.7 . . ?
C126 C127 H127 119.4 . . ?
C128 C127 C126 121.3(3) . . ?
C128 C127 H127 119.4 . . ?
F25 C118 O4 107.9(2) . . ?
F24 C118 F25 106.8(2) . . ?
F24 C118 O4 114.1(2) . . ?
F26 C118 F25 107.7(2) . . ?
F26 C118 O4 113.4(2) . . ?
F26 C118 F24 106.6(3) . . ?
F2 C33 C34 118.3(3) . . ?
F2 C33 C32 119.0(3) . . ?
C34 C33 C32 122.7(3) . . ?
C100 C101 H101 120.7 . . ?
C102 C101 C100 118.5(3) . . ?
C102 C101 H101 120.7 . . ?
C98 C97 H97 121.2 . . ?
C96 C97 C98 117.7(3) . . ?
C96 C97 H97 121.2 . . ?
C70 C71 H71 119.5 . . ?
C72 C71 C70 121.0(3) . . ?
C72 C71 H71 119.5 . . ?
C53 C54 H54 120.7 . . ?
C53 C54 C55 118.5(3) . . ?
C55 C54 H54 120.7 . . ?
C137 C136 H136 121.0 . . ?
C135 C136 C137 118.1(3) . . ?
C135 C136 H136 121.0 . . ?
F14 C67 C66 118.3(3) . . ?
F14 C67 C68 118.9(3) . . ?
C68 C67 C66 122.8(3) . . ?
F1 C39 C38 119.2(3) . . ?
F1 C39 C40 118.3(3) . . ?
C38 C39 C40 122.5(2) . . ?
C64 C69 H69 119.6 . . ?
C64 C69 C68 120.8(3) . . ?
C68 C69 H69 119.6 . . ?
C57 C58 H58 121.0 . . ?
C59 C58 C57 118.0(3) . . ?
C59 C58 H58 121.0 . . ?
C65 C66 H66 121.0 . . ?
C67 C66 C65 117.9(3) . . ?
C67 C66 H66 121.0 . . ?
C150 C149 H149 121.1 . . ?
C148 C149 C150 117.8(3) . . ?
C148 C149 H149 121.1 . . ?
C107 C106 C105 118.1(3) . . ?
C111 C106 C105 123.1(3) . . ?
C111 C106 C107 118.7(3) . . ?
F17 C142 C141 118.5(3) . . ?
F17 C142 C143 118.9(3) . . ?
C141 C142 C143 122.6(3) . . ?
C50 C55 H55 119.4 . . ?
C54 C55 C50 121.1(3) . . ?
C54 C55 H55 119.4 . . ?
C35 C34 H34 120.9 . . ?
C33 C34 C35 118.1(3) . . ?
C33 C34 H34 120.9 . . ?
F28 C102 C101 118.3(3) . . ?
F28 C102 C103 119.0(3) . . ?
C103 C102 C101 122.7(3) . . ?
F5 C42 O1 112.0(2) . . ?
F6 C42 F5 106.7(3) . . ?
F6 C42 O1 114.2(2) . . ?
F7 C42 F5 107.0(2) . . ?
F7 C42 O1 108.1(3) . . ?
F7 C42 F6 108.5(2) . . ?
C127 C128 H128 121.1 . . ?
C129 C128 C127 117.8(3) . . ?
C129 C128 H128 121.1 . . ?
F27 C96 C97 118.0(3) . . ?
F27 C96 C95 119.0(3) . . ?
C95 C96 C97 123.0(3) . . ?
F8 C59 C60 118.3(3) . . ?
F8 C59 C58 118.6(3) . . ?
C60 C59 C58 123.1(3) . . ?
C133 C134 H134 121.0 . . ?
C135 C134 C133 118.0(3) . . ?
C135 C134 H134 121.0 . . ?
C104 C103 H103 120.8 . . ?
C102 C103 C104 118.3(3) . . ?
C102 C103 H103 120.8 . . ?
C145 C146 H146 119.7 . . ?
C145 C146 C147 120.5(3) . . ?
C147 C146 H146 119.7 . . ?
O3 C151 F21 107.2(2) . . ?
O3 C151 F23 112.0(3) . . ?
F22 C151 O3 114.1(2) . . ?
F22 C151 F21 108.9(3) . . ?
F22 C151 F23 107.2(3) . . ?
F23 C151 F21 107.2(2) . . ?
C31 C32 H32 120.7 . . ?
C33 C32 C31 118.6(3) . . ?
C33 C32 H32 120.7 . . ?
C67 C68 C69 118.6(3) . . ?
C67 C68 H68 120.7 . . ?
C69 C68 H68 120.7 . . ?
C41 C40 H40 120.7 . . ?
C39 C40 C41 118.7(3) . . ?
C39 C40 H40 120.7 . . ?
C126 C131 H131 119.8 . . ?
C126 C131 C130 120.4(3) . . ?
C130 C131 H131 119.8 . . ?
C51 C52 H52 120.8 . . ?
C53 C52 C51 118.5(3) . . ?
C53 C52 H52 120.8 . . ?
C144 C143 H143 120.8 . . ?
C142 C143 C144 118.5(3) . . ?
C142 C143 H143 120.8 . . ?
C93 C94 H94 119.7 . . ?
C95 C94 C93 120.6(3) . . ?
C95 C94 H94 119.7 . . ?
C18 C17 C16 117.7(3) . . ?
C22 C17 C16 123.2(3) . . ?
C22 C17 C18 119.1(3) . . ?
F18 C148 C149 118.5(3) . . ?
F18 C148 C147 118.6(3) . . ?
C149 C148 C147 122.9(3) . . ?
C23 C28 H28 119.0 . . ?
C23 C28 C27 121.9(3) . . ?
C27 C28 H28 119.0 . . ?
C70 C75 H75 119.6 . . ?
C70 C75 C74 120.8(3) . . ?
C74 C75 H75 119.6 . . ?
C117 C112 C105 124.6(7) . . ?
C117 C112 C113 115.7(7) . . ?
C113 C112 C105 119.7(7) . . ?
O2 C76 F12 107.8(3) . . ?
O2 C76 F11 111.9(3) . . ?
F12 C76 F11 107.4(3) . . ?
F10 C76 O2 113.8(3) . . ?
F10 C76 F12 109.1(3) . . ?
F10 C76 F11 106.7(3) . . ?
C128 C129 F20 118.3(3) . . ?
C128 C129 C130 123.3(3) . . ?
C130 C129 F20 118.4(3) . . ?
C106 C107 H107 119.3 . . ?
C108 C107 C106 121.4(4) . . ?
C108 C107 H107 119.3 . . ?
C96 C95 C94 118.6(3) . . ?
C96 C95 H95 120.7 . . ?
C94 C95 H95 120.7 . . ?
C71 C72 H72 121.0 . . ?
C73 C72 C71 118.1(3) . . ?
C73 C72 H72 121.0 . . ?
C146 C147 H147 120.7 . . ?
C148 C147 C146 118.6(3) . . ?
C148 C147 H147 120.7 . . ?
C28 C27 H27 121.0 . . ?
C26 C27 C28 118.0(3) . . ?
C26 C27 H27 121.0 . . ?
F13 C73 C72 118.1(3) . . ?
F13 C73 C74 119.3(3) . . ?
C74 C73 C72 122.6(3) . . ?
C131 C130 H130 120.8 . . ?
C129 C130 C131 118.3(3) . . ?
C129 C130 H130 120.8 . . ?
C23 C24 H24 119.4 . . ?
C25 C24 C23 121.2(3) . . ?
C25 C24 H24 119.4 . . ?
C106 C111 H111 120.2 . . ?
C106 C111 C110 119.6(4) . . ?
C110 C111 H111 120.2 . . ?
C112 C117 H117 117.5 . . ?
C116 C117 C112 125.0(8) . . ?
C116 C117 H117 117.5 . . ?
C75 C74 H74 120.7 . . ?
C73 C74 C75 118.5(3) . . ?
C73 C74 H74 120.7 . . ?
C17 C18 H18 119.2 . . ?
C19 C18 C17 121.7(4) . . ?
C19 C18 H18 119.2 . . ?
F3 C26 C27 118.4(3) . . ?
F3 C26 C25 118.9(3) . . ?
C27 C26 C25 122.7(3) . . ?
F15 C109 C108 118.1(5) . . ?
C110 C109 F15 118.9(5) . . ?
C110 C109 C108 123.1(4) . . ?
C17 C22 H22 120.2 . . ?
C17 C22 C21 119.7(5) . . ?
C21 C22 H22 120.2 . . ?
C107 C108 H108 121.0 . . ?
C109 C108 C107 118.0(5) . . ?
C109 C108 H108 121.0 . . ?
C111 C110 H110 120.4 . . ?
C109 C110 C111 119.2(4) . . ?
C109 C110 H110 120.4 . . ?
C24 C25 H25 120.9 . . ?
C26 C25 C24 118.3(3) . . ?
C26 C25 H25 120.9 . . ?
C112 C113 H113 118.9 . . ?
C114 C113 C112 122.2(7) . . ?
C114 C113 H113 118.9 . . ?
C21 C20 F4 116.4(6) . . ?
C19 C20 F4 119.8(6) . . ?
C19 C20 C21 123.8(4) . . ?
C22 C21 H21 121.1 . . ?
C20 C21 C22 117.8(5) . . ?
C20 C21 H21 121.1 . . ?
C18 C19 H19 121.1 . . ?
C20 C19 C18 117.9(5) . . ?
C20 C19 H19 121.1 . . ?
C117 C116 H116 122.1 . . ?
C115 C116 C117 115.8(8) . . ?
C115 C116 H116 122.1 . . ?
F16 C115 C116 118.2(7) . . ?
F16 C115 C114 118.3(6) . . ?
C116 C115 C114 123.4(6) . . ?
C113 C114 H114 121.0 . . ?
C115 C114 C113 117.9(6) . . ?
C115 C114 H114 121.0 . . ?
F16A C1A C1B 117.9(14) . . ?
F16A C1A C1C 120.0(15) . . ?
C1B C1A C1C 121.8(14) . . ?
C1A C1B H1B 120.6 . . ?
C1A C1B C1D 118.8(15) . . ?
C1D C1B H1B 120.6 . . ?
C1A C1C H1C 119.1 . . ?
C1A C1C C1E 121.7(17) . . ?
C1E C1C H1C 119.1 . . ?
C1B C1D H1D 121.4 . . ?
C1B C1D C1F 117.3(15) . . ?
C1F C1D H1D 121.4 . . ?
C1C C1E H1E 122.7 . . ?
C1F C1E C1C 114.7(17) . . ?
C1F C1E H1E 122.7 . . ?
C1D C1F C105 114.2(13) . . ?
C1E C1F C105 119.3(13) . . ?
C1E C1F C1D 124.9(16) . . ?

loop_
_geom_bond_atom_site_label_1
_geom_bond_atom_site_label_2
_geom_bond_distance
_geom_bond_site_symmetry_2
_geom_bond_publ_flag
Fe1 Cl2 2.3045(8) . ?
Fe1 Cl1 2.2380(7) . ?
Fe1 N2 2.0748(19) . ?
Fe1 N3 2.2364(19) . ?
Fe1 N1 2.2557(19) . ?
Fe2 Cl4 2.2387(7) . ?
Fe2 Cl3 2.3079(8) . ?
Fe2 N5 2.0754(19) . ?
Fe2 N4 2.2260(19) . ?
Fe2 N6 2.250(2) . ?
F5 C42 1.333(4) . ?
O3 C122 1.416(3) . ?
O3 C151 1.329(3) . ?
F2 C33 1.364(3) . ?
F14 C67 1.358(3) . ?
O1 C13 1.411(3) . ?
O1 C42 1.337(4) . ?
F25 C118 1.324(3) . ?
O2 C46 1.419(3) . ?
O2 C76 1.324(4) . ?
F19 C135 1.366(3) . ?
F9 C53 1.363(3) . ?
O4 C89 1.410(3) . ?
O4 C118 1.329(3) . ?
F8 C59 1.366(3) . ?
F21 C151 1.331(3) . ?
F6 C42 1.326(3) . ?
F24 C118 1.323(3) . ?
F17 C142 1.361(3) . ?
F7 C42 1.318(3) . ?
F28 C102 1.358(3) . ?
F1 C39 1.355(3) . ?
F22 C151 1.311(4) . ?
N5 C83 1.339(3) . ?
N5 C79 1.342(3) . ?
F18 C148 1.358(3) . ?
F27 C96 1.361(3) . ?
N2 C3 1.345(3) . ?
N2 C7 1.346(3) . ?
N3 C8 1.295(3) . ?
N3 C43 1.436(3) . ?
F12 C76 1.325(3) . ?
N4 C78 1.294(3) . ?
N4 C119 1.427(3) . ?
N1 C2 1.289(3) . ?
N1 C10 1.442(3) . ?
F10 C76 1.314(4) . ?
F11 C76 1.331(4) . ?
F23 C151 1.330(4) . ?
F26 C118 1.315(3) . ?
N6 C84 1.293(3) . ?
N6 C86 1.438(3) . ?
F20 C129 1.370(3) . ?
F13 C73 1.354(4) . ?
F3 C26 1.356(4) . ?
C8 C7 1.487(3) . ?
C8 C9 1.494(3) . ?
C83 C84 1.481(3) . ?
C83 C82 1.387(3) . ?
C3 C2 1.486(3) . ?
C3 C4 1.385(3) . ?
C132 C125 1.518(3) . ?
C132 C137 1.386(3) . ?
C132 C133 1.390(4) . ?
C15 C10 1.396(3) . ?
C15 C29 1.527(3) . ?
C15 C14 1.398(3) . ?
C79 C78 1.485(3) . ?
C79 C80 1.384(3) . ?
C78 C77 1.493(3) . ?
C84 C85 1.504(3) . ?
C2 C1 1.500(3) . ?
C124 C119 1.402(3) . ?
C124 C125 1.529(3) . ?
C124 C123 1.401(3) . ?
C44 C43 1.403(3) . ?
C44 C45 1.393(3) . ?
C44 C49 1.527(3) . ?
C122 C121 1.375(3) . ?
C122 C123 1.375(3) . ?
C7 C6 1.388(3) . ?
C119 C120 1.405(3) . ?
C121 H121 0.9500 . ?
C121 C120 1.392(3) . ?
C91 C86 1.396(4) . ?
C91 C90 1.402(3) . ?
C91 C92 1.524(3) . ?
C120 C138 1.533(3) . ?
C43 C48 1.403(3) . ?
C86 C87 1.402(3) . ?
C125 H125 1.0000 . ?
C125 C126 1.525(3) . ?
C30 C29 1.527(4) . ?
C30 C35 1.391(4) . ?
C30 C31 1.394(3) . ?
C10 C11 1.402(3) . ?
C45 H45 0.9500 . ?
C45 C46 1.381(4) . ?
C13 C14 1.377(4) . ?
C13 C12 1.376(4) . ?
C36 C29 1.522(3) . ?
C36 C37 1.393(4) . ?
C36 C41 1.396(3) . ?
C80 H80 0.9500 . ?
C80 C81 1.392(4) . ?
C123 H123 0.9500 . ?
C48 C47 1.398(3) . ?
C48 C63 1.529(3) . ?
C49 H49 1.0000 . ?
C49 C50 1.530(3) . ?
C49 C62 1.522(3) . ?
C50 C51 1.386(4) . ?
C50 C55 1.382(4) . ?
C29 H29 1.0000 . ?
C89 C90 1.379(3) . ?
C89 C88 1.373(4) . ?
C126 C127 1.388(4) . ?
C126 C131 1.376(4) . ?
C90 H90 0.9500 . ?
C9 H9A 0.9800 . ?
C9 H9B 0.9800 . ?
C9 H9C 0.9800 . ?
C62 C57 1.389(4) . ?
C62 C61 1.391(4) . ?
C92 H92 1.0000 . ?
C92 C93 1.519(4) . ?
C92 C99 1.523(3) . ?
C137 H137 0.9500 . ?
C137 C136 1.394(4) . ?
F15 C109 1.361(4) . ?
C37 H37 0.9500 . ?
C37 C38 1.393(4) . ?
C6 H6 0.9500 . ?
C6 C5 1.388(4) . ?
C14 H14 0.9500 . ?
C139 C138 1.522(3) . ?
C139 C140 1.394(4) . ?
C139 C144 1.383(4) . ?
C88 H88 0.9500 . ?
C88 C87 1.391(3) . ?
C93 C98 1.382(4) . ?
C93 C94 1.397(4) . ?
C87 C105 1.533(4) . ?
C4 H4 0.9500 . ?
C4 C5 1.387(4) . ?
C98 H98 0.9500 . ?
C98 C97 1.390(4) . ?
C46 C47 1.374(4) . ?
C133 H133 0.9500 . ?
C133 C134 1.388(4) . ?
C64 C63 1.527(4) . ?
C64 C65 1.387(4) . ?
C64 C69 1.394(4) . ?
C99 C104 1.397(3) . ?
C99 C100 1.393(4) . ?
C77 H77A 0.9800 . ?
C77 H77B 0.9800 . ?
C77 H77C 0.9800 . ?
C138 H138 1.0000 . ?
C138 C145 1.528(4) . ?
C47 H47 0.9500 . ?
C145 C150 1.380(4) . ?
C145 C146 1.394(4) . ?
C82 H82 0.9500 . ?
C82 C81 1.381(4) . ?
C104 H104 0.9500 . ?
C104 C103 1.395(4) . ?
C63 H63 1.0000 . ?
C63 C70 1.523(3) . ?
C23 C16 1.513(4) . ?
C23 C28 1.378(4) . ?
C23 C24 1.390(4) . ?
C81 H81 0.9500 . ?
C57 H57 0.9500 . ?
C57 C58 1.389(4) . ?
C11 C16 1.528(4) . ?
C11 C12 1.399(3) . ?
C140 H140 0.9500 . ?
C140 C141 1.379(4) . ?
C35 H35 0.9500 . ?
C35 C34 1.392(4) . ?
C16 H16 1.0000 . ?
C16 C17 1.539(4) . ?
C31 H31 0.9500 . ?
C31 C32 1.379(4) . ?
C1 H1A 0.9800 . ?
C1 H1F 0.9800 . ?
C1 H1G 0.9800 . ?
C61 H61 0.9500 . ?
C61 C60 1.392(4) . ?
C12 H12 0.9500 . ?
C51 H51 0.9500 . ?
C51 C52 1.394(4) . ?
C38 H38 0.9500 . ?
C38 C39 1.371(4) . ?
C85 H85A 0.9800 . ?
C85 H85B 0.9800 . ?
C85 H85C 0.9800 . ?
C5 H5 0.9500 . ?
C41 H41 0.9500 . ?
C41 C40 1.386(4) . ?
C100 H100 0.9500 . ?
C100 C101 1.388(4) . ?
C150 H150 0.9500 . ?
C150 C149 1.393(4) . ?
C135 C136 1.364(4) . ?
C135 C134 1.376(4) . ?
C70 C71 1.389(4) . ?
C70 C75 1.384(4) . ?
C65 H65 0.9500 . ?
C65 C66 1.388(4) . ?
C144 H144 0.9500 . ?
C144 C143 1.392(4) . ?
C60 H60 0.9500 . ?
C60 C59 1.369(4) . ?
C105 H105 1.0000 . ?
C105 H10A 1.0000 . ?
C105 C106 1.530(4) . ?
C105 C112 1.523(8) . ?
C105 C1F 1.499(10) . ?
C53 C54 1.363(4) . ?
C53 C52 1.363(4) . ?
C141 H141 0.9500 . ?
C141 C142 1.364(4) . ?
C127 H127 0.9500 . ?
C127 C128 1.385(4) . ?
C33 C34 1.367(4) . ?
C33 C32 1.371(4) . ?
C101 H101 0.9500 . ?
C101 C102 1.376(4) . ?
C97 H97 0.9500 . ?
C97 C96 1.369(4) . ?
C71 H71 0.9500 . ?
C71 C72 1.386(4) . ?
C54 H54 0.9500 . ?
C54 C55 1.382(4) . ?
C136 H136 0.9500 . ?
C67 C66 1.371(4) . ?
C67 C68 1.365(5) . ?
C39 C40 1.374(4) . ?
C69 H69 0.9500 . ?
C69 C68 1.395(4) . ?
C58 H58 0.9500 . ?
C58 C59 1.371(4) . ?
C66 H66 0.9500 . ?
C149 H149 0.9500 . ?
C149 C148 1.359(5) . ?
C106 C107 1.397(5) . ?
C106 C111 1.386(5) . ?
C142 C143 1.370(4) . ?
C55 H55 0.9500 . ?
C34 H34 0.9500 . ?
C102 C103 1.371(4) . ?
C128 H128 0.9500 . ?
C128 C129 1.358(5) . ?
C96 C95 1.362(5) . ?
C134 H134 0.9500 . ?
C103 H103 0.9500 . ?
C146 H146 0.9500 . ?
C146 C147 1.400(5) . ?
C32 H32 0.9500 . ?
C68 H68 0.9500 . ?
C40 H40 0.9500 . ?
C131 H131 0.9500 . ?
C131 C130 1.398(4) . ?
C52 H52 0.9500 . ?
C143 H143 0.9500 . ?
C94 H94 0.9500 . ?
C94 C95 1.396(5) . ?
C17 C18 1.398(5) . ?
C17 C22 1.368(5) . ?
C148 C147 1.363(5) . ?
C28 H28 0.9500 . ?
C28 C27 1.385(5) . ?
C75 H75 0.9500 . ?
C75 C74 1.388(4) . ?
C112 C117 1.388(7) . ?
C112 C113 1.401(8) . ?
C129 C130 1.360(5) . ?
C107 H107 0.9500 . ?
C107 C108 1.386(5) . ?
C95 H95 0.9500 . ?
C72 H72 0.9500 . ?
C72 C73 1.377(5) . ?
C147 H147 0.9500 . ?
C27 H27 0.9500 . ?
C27 C26 1.364(5) . ?
C73 C74 1.368(5) . ?
C130 H130 0.9500 . ?
F4 C20 1.369(5) . ?
C24 H24 0.9500 . ?
C24 C25 1.385(5) . ?
C111 H111 0.9500 . ?
C111 C110 1.412(6) . ?
C117 H117 0.9500 . ?
C117 C116 1.386(7) . ?
C74 H74 0.9500 . ?
C18 H18 0.9500 . ?
C18 C19 1.381(5) . ?
C26 C25 1.366(6) . ?
C109 C108 1.366(7) . ?
C109 C110 1.349(7) . ?
C22 H22 0.9500 . ?
C22 C21 1.428(6) . ?
C108 H108 0.9500 . ?
C110 H110 0.9500 . ?
C25 H25 0.9500 . ?
F16 C115 1.348(7) . ?
C113 H113 0.9500 . ?
C113 C114 1.389(7) . ?
C20 C21 1.369(8) . ?
C20 C19 1.348(8) . ?
C21 H21 0.9500 . ?
C19 H19 0.9500 . ?
C116 H116 0.9500 . ?
C116 C115 1.379(7) . ?
C115 C114 1.384(7) . ?
C114 H114 0.9500 . ?
F16A C1A 1.335(16) . ?
C1A C1B 1.373(9) . ?
C1A C1C 1.373(10) . ?
C1B H1B 0.9500 . ?
C1B C1D 1.387(10) . ?
C1C H1C 0.9500 . ?
C1C C1E 1.385(10) . ?
C1D H1D 0.9500 . ?
C1D C1F 1.388(10) . ?
C1E H1E 0.9500 . ?
C1E C1F 1.383(10) . ?

loop_
_geom_torsion_atom_site_label_1
_geom_torsion_atom_site_label_2
_geom_torsion_atom_site_label_3
_geom_torsion_atom_site_label_4
_geom_torsion
_geom_torsion_site_symmetry_1
_geom_torsion_site_symmetry_2
_geom_torsion_site_symmetry_3
_geom_torsion_site_symmetry_4
_geom_torsion_publ_flag
Fe1 N2 C3 C2 -13.3(3) . . . . ?
Fe1 N2 C3 C4 169.89(18) . . . . ?
Fe1 N2 C7 C8 14.7(3) . . . . ?
Fe1 N2 C7 C6 -170.93(18) . . . . ?
Fe1 N3 C8 C7 -12.2(3) . . . . ?
Fe1 N3 C8 C9 171.30(19) . . . . ?
Fe1 N3 C43 C44 -83.6(2) . . . . ?
Fe1 N3 C43 C48 90.5(2) . . . . ?
Fe1 N1 C2 C3 10.0(3) . . . . ?
Fe1 N1 C2 C1 -172.5(2) . . . . ?
Fe1 N1 C10 C15 87.9(2) . . . . ?
Fe1 N1 C10 C11 -89.7(2) . . . . ?
Fe2 N5 C83 C84 13.5(3) . . . . ?
Fe2 N5 C83 C82 -169.21(18) . . . . ?
Fe2 N5 C79 C78 -16.8(3) . . . . ?
Fe2 N5 C79 C80 169.23(18) . . . . ?
Fe2 N4 C78 C79 12.6(3) . . . . ?
Fe2 N4 C78 C77 -171.57(19) . . . . ?
Fe2 N4 C119 C124 84.0(2) . . . . ?
Fe2 N4 C119 C120 -89.3(2) . . . . ?
Fe2 N6 C84 C83 -9.2(3) . . . . ?
Fe2 N6 C84 C85 172.8(2) . . . . ?
Fe2 N6 C86 C91 -86.1(2) . . . . ?
Fe2 N6 C86 C87 90.8(2) . . . . ?
O3 C122 C121 C120 -173.6(2) . . . . ?
O3 C122 C123 C124 173.5(2) . . . . ?
F2 C33 C34 C35 -179.9(3) . . . . ?
F2 C33 C32 C31 -179.7(3) . . . . ?
F14 C67 C66 C65 179.9(3) . . . . ?
F14 C67 C68 C69 179.9(3) . . . . ?
O1 C13 C14 C15 -176.6(2) . . . . ?
O1 C13 C12 C11 178.1(2) . . . . ?
O2 C46 C47 C48 174.2(2) . . . . ?
F19 C135 C136 C137 179.3(2) . . . . ?
F19 C135 C134 C133 -178.8(2) . . . . ?
F9 C53 C54 C55 179.8(3) . . . . ?
F9 C53 C52 C51 178.9(3) . . . . ?
O4 C89 C90 C91 -176.5(2) . . . . ?
O4 C89 C88 C87 175.7(2) . . . . ?
F17 C142 C143 C144 178.9(3) . . . . ?
F28 C102 C103 C104 -178.3(2) . . . . ?
F1 C39 C40 C41 -178.5(3) . . . . ?
N5 C83 C84 N6 -1.8(3) . . . . ?
N5 C83 C84 C85 176.4(2) . . . . ?
N5 C83 C82 C81 -0.1(4) . . . . ?
N5 C79 C78 N4 1.7(3) . . . . ?
N5 C79 C78 C77 -174.5(2) . . . . ?
N5 C79 C80 C81 0.2(4) . . . . ?
F18 C148 C147 C146 -179.8(3) . . . . ?
F27 C96 C95 C94 179.4(3) . . . . ?
N2 C3 C2 N1 1.2(3) . . . . ?
N2 C3 C2 C1 -176.6(2) . . . . ?
N2 C3 C4 C5 1.3(4) . . . . ?
N2 C7 C6 C5 0.7(4) . . . . ?
N3 C8 C7 N2 -0.6(3) . . . . ?
N3 C8 C7 C6 -174.8(2) . . . . ?
N3 C43 C48 C47 -178.2(2) . . . . ?
N3 C43 C48 C63 0.2(3) . . . . ?
N4 C119 C120 C121 177.4(2) . . . . ?
N4 C119 C120 C138 0.5(3) . . . . ?
N1 C10 C11 C16 7.3(3) . . . . ?
N1 C10 C11 C12 -174.5(2) . . . . ?
N6 C86 C87 C88 175.5(2) . . . . ?
N6 C86 C87 C105 -6.7(3) . . . . ?
F20 C129 C130 C131 -179.2(4) . . . . ?
F13 C73 C74 C75 -178.7(4) . . . . ?
F3 C26 C25 C24 -179.6(4) . . . . ?
C8 N3 C43 C44 99.9(3) . . . . ?
C8 N3 C43 C48 -85.9(3) . . . . ?
C8 C7 C6 C5 174.4(2) . . . . ?
C83 N5 C79 C78 171.6(2) . . . . ?
C83 N5 C79 C80 -2.4(3) . . . . ?
C83 C82 C81 C80 -2.1(4) . . . . ?
C3 N2 C7 C8 -173.0(2) . . . . ?
C3 N2 C7 C6 1.4(3) . . . . ?
C3 C4 C5 C6 0.8(4) . . . . ?
C132 C125 C126 C127 -166.2(2) . . . . ?
C132 C125 C126 C131 17.2(4) . . . . ?
C132 C137 C136 C135 -0.7(4) . . . . ?
C132 C133 C134 C135 -0.5(4) . . . . ?
C15 C10 C11 C16 -170.3(2) . . . . ?
C15 C10 C11 C12 7.9(3) . . . . ?
C79 N5 C83 C84 -175.0(2) . . . . ?
C79 N5 C83 C82 2.3(3) . . . . ?
C79 C80 C81 C82 2.0(4) . . . . ?
C78 N4 C119 C124 -99.9(3) . . . . ?
C78 N4 C119 C120 86.7(3) . . . . ?
C78 C79 C80 C81 -173.0(2) . . . . ?
C84 N6 C86 C91 86.2(3) . . . . ?
C84 N6 C86 C87 -97.0(3) . . . . ?
C84 C83 C82 C81 176.9(2) . . . . ?
C2 N1 C10 C15 -85.3(3) . . . . ?
C2 N1 C10 C11 97.1(3) . . . . ?
C2 C3 C4 C5 -175.1(2) . . . . ?
C124 C119 C120 C121 4.0(3) . . . . ?
C124 C119 C120 C138 -172.9(2) . . . . ?
C124 C125 C126 C127 66.8(3) . . . . ?
C124 C125 C126 C131 -109.8(3) . . . . ?
C44 C43 C48 C47 -4.1(3) . . . . ?
C44 C43 C48 C63 174.3(2) . . . . ?
C44 C45 C46 O2 -174.1(2) . . . . ?
C44 C45 C46 C47 -2.3(4) . . . . ?
C44 C49 C50 C51 119.3(3) . . . . ?
C44 C49 C50 C55 -60.4(3) . . . . ?
C44 C49 C62 C57 143.0(2) . . . . ?
C44 C49 C62 C61 -39.8(3) . . . . ?
C122 O3 C151 F21 -175.4(2) . . . . ?
C122 O3 C151 F22 -54.7(3) . . . . ?
C122 O3 C151 F23 67.2(3) . . . . ?
C122 C121 C120 C119 -0.9(3) . . . . ?
C122 C121 C120 C138 176.1(2) . . . . ?
C7 N2 C3 C2 174.4(2) . . . . ?
C7 N2 C3 C4 -2.4(3) . . . . ?
C7 C6 C5 C4 -1.8(4) . . . . ?
C119 N4 C78 C79 -163.8(2) . . . . ?
C119 N4 C78 C77 12.0(4) . . . . ?
C119 C124 C125 C132 81.2(3) . . . . ?
C119 C124 C125 C126 -151.3(2) . . . . ?
C119 C124 C123 C122 0.8(3) . . . . ?
C119 C120 C138 C139 149.5(2) . . . . ?
C119 C120 C138 C145 -83.9(3) . . . . ?
C121 C122 C123 C124 2.4(4) . . . . ?
C121 C120 C138 C139 -27.4(3) . . . . ?
C121 C120 C138 C145 99.2(3) . . . . ?
C91 C86 C87 C88 -7.7(3) . . . . ?
C91 C86 C87 C105 170.1(2) . . . . ?
C91 C92 C93 C98 97.1(3) . . . . ?
C91 C92 C93 C94 -81.1(3) . . . . ?
C91 C92 C99 C104 135.5(2) . . . . ?
C91 C92 C99 C100 -43.1(3) . . . . ?
C120 C138 C145 C150 -44.5(3) . . . . ?
C120 C138 C145 C146 136.2(2) . . . . ?
C43 N3 C8 C7 164.6(2) . . . . ?
C43 N3 C8 C9 -12.0(4) . . . . ?
C43 C44 C45 C46 -0.9(3) . . . . ?
C43 C44 C49 C50 149.8(2) . . . . ?
C43 C44 C49 C62 -82.9(3) . . . . ?
C43 C48 C47 C46 0.9(4) . . . . ?
C43 C48 C63 C64 84.4(3) . . . . ?
C43 C48 C63 C70 -148.6(2) . . . . ?
C86 N6 C84 C83 177.7(2) . . . . ?
C86 N6 C84 C85 -0.3(4) . . . . ?
C86 C91 C90 C89 0.1(3) . . . . ?
C86 C91 C92 C93 138.2(2) . . . . ?
C86 C91 C92 C99 -92.9(3) . . . . ?
C86 C87 C105 C106 -147.7(2) . . . . ?
C86 C87 C105 C112 80.4(8) . . . . ?
C86 C87 C105 C1F 87(2) . . . . ?
C125 C132 C137 C136 -177.6(2) . . . . ?
C125 C132 C133 C134 178.1(2) . . . . ?
C125 C124 C119 N4 0.8(3) . . . . ?
C125 C124 C119 C120 173.9(2) . . . . ?
C125 C124 C123 C122 -177.0(2) . . . . ?
C125 C126 C127 C128 -175.0(3) . . . . ?
C125 C126 C131 C130 176.3(3) . . . . ?
C30 C35 C34 C33 -0.4(4) . . . . ?
C30 C31 C32 C33 -0.4(5) . . . . ?
C10 N1 C2 C3 -176.1(2) . . . . ?
C10 N1 C2 C1 1.5(4) . . . . ?
C10 C15 C29 C30 -138.1(2) . . . . ?
C10 C15 C29 C36 93.1(3) . . . . ?
C10 C15 C14 C13 0.4(3) . . . . ?
C10 C11 C16 C23 -81.3(3) . . . . ?
C10 C11 C16 C17 149.2(2) . . . . ?
C10 C11 C12 C13 -3.1(4) . . . . ?
C45 C44 C43 N3 177.9(2) . . . . ?
C45 C44 C43 C48 4.0(3) . . . . ?
C45 C44 C49 C50 -29.0(3) . . . . ?
C45 C44 C49 C62 98.3(3) . . . . ?
C45 C46 C47 C48 2.2(4) . . . . ?
C13 O1 C42 F5 -78.0(3) . . . . ?
C13 O1 C42 F6 43.5(4) . . . . ?
C13 O1 C42 F7 164.4(2) . . . . ?
C36 C37 C38 C39 0.0(4) . . . . ?
C36 C41 C40 C39 -0.1(4) . . . . ?
C80 C79 C78 N4 175.4(2) . . . . ?
C80 C79 C78 C77 -0.7(4) . . . . ?
C123 C124 C119 N4 -177.0(2) . . . . ?
C123 C124 C119 C120 -4.0(3) . . . . ?
C123 C124 C125 C132 -101.1(3) . . . . ?
C123 C124 C125 C126 26.4(3) . . . . ?
C123 C122 C121 C120 -2.3(4) . . . . ?
C48 C63 C70 C71 69.8(3) . . . . ?
C48 C63 C70 C75 -104.6(3) . . . . ?
C49 C44 C43 N3 -0.9(3) . . . . ?
C49 C44 C43 C48 -174.8(2) . . . . ?
C49 C44 C45 C46 178.0(2) . . . . ?
C49 C50 C51 C52 -178.4(3) . . . . ?
C49 C50 C55 C54 177.2(2) . . . . ?
C49 C62 C57 C58 178.3(2) . . . . ?
C49 C62 C61 C60 -178.4(2) . . . . ?
C50 C49 C62 C57 -90.7(3) . . . . ?
C50 C49 C62 C61 86.5(3) . . . . ?
C50 C51 C52 C53 0.6(5) . . . . ?
C29 C15 C10 N1 -6.5(3) . . . . ?
C29 C15 C10 C11 171.0(2) . . . . ?
C29 C15 C14 C13 -177.2(2) . . . . ?
C29 C30 C35 C34 179.6(2) . . . . ?
C29 C30 C31 C32 -179.2(3) . . . . ?
C29 C36 C37 C38 -178.4(2) . . . . ?
C29 C36 C41 C40 178.4(3) . . . . ?
C89 O4 C118 F25 -175.1(2) . . . . ?
C89 O4 C118 F24 66.4(3) . . . . ?
C89 O4 C118 F26 -55.8(3) . . . . ?
C89 C88 C87 C86 2.6(4) . . . . ?
C89 C88 C87 C105 -175.2(2) . . . . ?
C126 C127 C128 C129 -1.7(5) . . . . ?
C126 C131 C130 C129 -1.1(6) . . . . ?
C90 C91 C86 N6 -176.8(2) . . . . ?
C90 C91 C86 C87 6.4(3) . . . . ?
C90 C91 C92 C93 -39.4(3) . . . . ?
C90 C91 C92 C99 89.5(3) . . . . ?
C90 C89 C88 C87 4.0(4) . . . . ?
C9 C8 C7 N2 176.2(2) . . . . ?
C9 C8 C7 C6 2.0(3) . . . . ?
C62 C49 C50 C51 -7.5(3) . . . . ?
C62 C49 C50 C55 172.7(2) . . . . ?
C62 C57 C58 C59 -0.1(4) . . . . ?
C62 C61 C60 C59 0.5(4) . . . . ?
C92 C91 C86 N6 5.6(3) . . . . ?
C92 C91 C86 C87 -171.2(2) . . . . ?
C92 C91 C90 C89 177.8(2) . . . . ?
C92 C93 C98 C97 -179.5(3) . . . . ?
C92 C93 C94 C95 179.4(3) . . . . ?
C92 C99 C104 C103 179.6(2) . . . . ?
C92 C99 C100 C101 -179.5(2) . . . . ?
C137 C132 C125 C124 -143.0(2) . . . . ?
C137 C132 C125 C126 91.0(3) . . . . ?
C137 C132 C133 C134 0.3(4) . . . . ?
F15 C109 C108 C107 -179.2(3) . . . . ?
F15 C109 C110 C111 179.8(3) . . . . ?
C37 C36 C29 C15 -136.5(2) . . . . ?
C37 C36 C29 C30 96.2(3) . . . . ?
C37 C36 C41 C40 -1.6(4) . . . . ?
C37 C38 C39 F1 178.6(3) . . . . ?
C37 C38 C39 C40 -1.8(4) . . . . ?
C14 C15 C10 N1 175.9(2) . . . . ?
C14 C15 C10 C11 -6.5(3) . . . . ?
C14 C15 C29 C30 39.4(3) . . . . ?
C14 C15 C29 C36 -89.3(3) . . . . ?
C14 C13 C12 C11 -3.1(4) . . . . ?
C139 C138 C145 C150 80.4(3) . . . . ?
C139 C138 C145 C146 -98.9(3) . . . . ?
C139 C140 C141 C142 -0.2(4) . . . . ?
C139 C144 C143 C142 -0.4(5) . . . . ?
C88 C89 C90 C91 -5.3(4) . . . . ?
C88 C87 C105 C106 30.1(3) . . . . ?
C88 C87 C105 C112 -101.9(8) . . . . ?
C88 C87 C105 C1F -95(2) . . . . ?
C93 C92 C99 C104 -96.8(3) . . . . ?
C93 C92 C99 C100 84.6(3) . . . . ?
C93 C98 C97 C96 1.0(5) . . . . ?
C93 C94 C95 C96 -0.5(5) . . . . ?
C87 C105 C106 C107 57.0(3) . . . . ?
C87 C105 C106 C111 -123.4(3) . . . . ?
C87 C105 C112 C117 34.8(19) . . . . ?
C87 C105 C112 C113 -144.4(12) . . . . ?
C87 C105 C1F C1D -162(2) . . . . ?
C87 C105 C1F C1E 32(4) . . . . ?
C4 C3 C2 N1 177.8(2) . . . . ?
C4 C3 C2 C1 0.0(4) . . . . ?
C98 C93 C94 C95 1.1(4) . . . . ?
C98 C97 C96 F27 -179.6(3) . . . . ?
C98 C97 C96 C95 -0.4(5) . . . . ?
C46 O2 C76 F12 176.5(2) . . . . ?
C46 O2 C76 F10 55.4(4) . . . . ?
C46 O2 C76 F11 -65.7(3) . . . . ?
C133 C132 C125 C124 39.1(3) . . . . ?
C133 C132 C125 C126 -86.9(3) . . . . ?
C133 C132 C137 C136 0.4(4) . . . . ?
C64 C63 C70 C71 -163.7(2) . . . . ?
C64 C63 C70 C75 21.8(4) . . . . ?
C64 C65 C66 C67 0.1(4) . . . . ?
C64 C69 C68 C67 0.4(4) . . . . ?
C99 C92 C93 C98 -31.0(3) . . . . ?
C99 C92 C93 C94 150.8(2) . . . . ?
C99 C104 C103 C102 0.3(4) . . . . ?
C99 C100 C101 C102 -0.6(4) . . . . ?
C138 C139 C140 C141 173.4(2) . . . . ?
C138 C139 C144 C143 -172.8(3) . . . . ?
C138 C145 C150 C149 -178.4(2) . . . . ?
C138 C145 C146 C147 179.2(3) . . . . ?
C47 C48 C63 C64 -97.3(3) . . . . ?
C47 C48 C63 C70 29.7(3) . . . . ?
C145 C150 C149 C148 -0.9(4) . . . . ?
C145 C146 C147 C148 -0.7(5) . . . . ?
C82 C83 C84 N6 -179.0(2) . . . . ?
C82 C83 C84 C85 -0.8(4) . . . . ?
C104 C99 C100 C101 1.9(4) . . . . ?
C63 C48 C47 C46 -177.5(2) . . . . ?
C63 C64 C65 C66 178.2(3) . . . . ?
C63 C64 C69 C68 -178.5(2) . . . . ?
C63 C70 C71 C72 -174.7(3) . . . . ?
C63 C70 C75 C74 173.1(3) . . . . ?
C23 C16 C17 C18 169.9(3) . . . . ?
C23 C16 C17 C22 -10.5(4) . . . . ?
C23 C28 C27 C26 -0.3(5) . . . . ?
C23 C24 C25 C26 -0.5(7) . . . . ?
C57 C62 C61 C60 -1.1(4) . . . . ?
C57 C58 C59 F8 178.9(2) . . . . ?
C57 C58 C59 C60 -0.6(4) . . . . ?
C11 C16 C17 C18 -61.0(3) . . . . ?
C11 C16 C17 C22 118.6(3) . . . . ?
C140 C139 C138 C120 -68.2(3) . . . . ?
C140 C139 C138 C145 166.1(2) . . . . ?
C140 C139 C144 C143 1.1(4) . . . . ?
C140 C141 C142 F17 -178.6(3) . . . . ?
C140 C141 C142 C143 0.8(5) . . . . ?
C35 C30 C29 C15 -98.9(3) . . . . ?
C35 C30 C29 C36 29.4(3) . . . . ?
C35 C30 C31 C32 0.2(4) . . . . ?
C16 C23 C28 C27 -177.4(3) . . . . ?
C16 C23 C24 C25 178.0(4) . . . . ?
C16 C11 C12 C13 175.2(2) . . . . ?
C16 C17 C18 C19 178.1(3) . . . . ?
C16 C17 C22 C21 -178.4(3) . . . . ?
C31 C30 C29 C15 80.4(3) . . . . ?
C31 C30 C29 C36 -151.4(2) . . . . ?
C31 C30 C35 C34 0.3(4) . . . . ?
C61 C62 C57 C58 1.0(4) . . . . ?
C61 C60 C59 F8 -179.1(2) . . . . ?
C61 C60 C59 C58 0.4(4) . . . . ?
C12 C13 C14 C15 4.5(4) . . . . ?
C12 C11 C16 C23 100.4(3) . . . . ?
C12 C11 C16 C17 -29.0(3) . . . . ?
C51 C50 C55 C54 -2.6(4) . . . . ?
C38 C39 C40 C41 1.8(5) . . . . ?
C41 C36 C29 C15 43.5(3) . . . . ?
C41 C36 C29 C30 -83.9(3) . . . . ?
C41 C36 C37 C38 1.6(4) . . . . ?
C100 C99 C104 C103 -1.8(4) . . . . ?
C100 C101 C102 F28 178.4(2) . . . . ?
C100 C101 C102 C103 -0.9(4) . . . . ?
C150 C145 C146 C147 0.0(4) . . . . ?
C150 C149 C148 F18 -179.4(3) . . . . ?
C150 C149 C148 C147 0.1(5) . . . . ?
C70 C71 C72 C73 1.3(5) . . . . ?
C70 C75 C74 C73 1.2(6) . . . . ?
C65 C64 C63 C48 44.3(3) . . . . ?
C65 C64 C63 C70 -81.1(3) . . . . ?
C65 C64 C69 C68 0.1(4) . . . . ?
C144 C139 C138 C120 105.7(3) . . . . ?
C144 C139 C138 C145 -20.0(3) . . . . ?
C144 C139 C140 C141 -0.8(4) . . . . ?
C105 C106 C107 C108 -179.6(3) . . . . ?
C105 C106 C111 C110 -179.7(3) . . . . ?
C105 C112 C117 C116 180.0(13) . . . . ?
C105 C112 C113 C114 -179.6(11) . . . . ?
C53 C54 C55 C50 1.8(4) . . . . ?
C141 C142 C143 C144 -0.5(5) . . . . ?
C127 C126 C131 C130 -0.3(5) . . . . ?
C127 C128 C129 F20 -179.4(3) . . . . ?
C127 C128 C129 C130 0.2(6) . . . . ?
C118 O4 C89 C90 -46.5(3) . . . . ?
C118 O4 C89 C88 141.9(2) . . . . ?
C101 C102 C103 C104 1.1(4) . . . . ?
C97 C96 C95 C94 0.1(5) . . . . ?
C71 C70 C75 C74 -1.3(5) . . . . ?
C71 C72 C73 F13 177.5(3) . . . . ?
C71 C72 C73 C74 -1.4(6) . . . . ?
C54 C53 C52 C51 -1.4(5) . . . . ?
C136 C135 C134 C133 0.1(4) . . . . ?
C69 C64 C63 C48 -137.1(2) . . . . ?
C69 C64 C63 C70 97.5(3) . . . . ?
C69 C64 C65 C66 -0.3(4) . . . . ?
C66 C67 C68 C69 -0.7(5) . . . . ?
C149 C148 C147 C146 0.6(5) . . . . ?
C106 C105 C112 C117 -94.4(16) . . . . ?
C106 C105 C112 C113 86.4(16) . . . . ?
C106 C105 C1F C1D 73(3) . . . . ?
C106 C105 C1F C1E -93(3) . . . . ?
C106 C107 C108 C109 -1.1(5) . . . . ?
C106 C111 C110 C109 -0.2(6) . . . . ?
C55 C50 C51 C52 1.3(4) . . . . ?
C34 C33 C32 C31 0.2(5) . . . . ?
C42 O1 C13 C14 -146.6(2) . . . . ?
C42 O1 C13 C12 32.3(4) . . . . ?
C128 C129 C130 C131 1.1(7) . . . . ?
C134 C135 C136 C137 0.5(4) . . . . ?
C146 C145 C150 C149 0.9(4) . . . . ?
C151 O3 C122 C121 -98.3(3) . . . . ?
C151 O3 C122 C123 90.2(3) . . . . ?
C32 C33 C34 C35 0.2(5) . . . . ?
C68 C67 C66 C65 0.5(4) . . . . ?
C131 C126 C127 C128 1.7(4) . . . . ?
C52 C53 C54 C55 0.2(5) . . . . ?
C94 C93 C98 C97 -1.3(4) . . . . ?
C17 C18 C19 C20 1.4(6) . . . . ?
C17 C22 C21 C20 -0.9(7) . . . . ?
C28 C23 C16 C11 -31.9(4) . . . . ?
C28 C23 C16 C17 95.8(3) . . . . ?
C28 C23 C24 C25 0.7(6) . . . . ?
C28 C27 C26 F3 180.0(4) . . . . ?
C28 C27 C26 C25 0.6(6) . . . . ?
C75 C70 C71 C72 0.0(5) . . . . ?
C112 C105 C106 C107 -173.5(5) . . . . ?
C112 C105 C106 C111 6.0(6) . . . . ?
C112 C117 C116 C115 1.3(17) . . . . ?
C112 C113 C114 C115 -2.0(15) . . . . ?
C76 O2 C46 C45 -90.2(3) . . . . ?
C76 O2 C46 C47 97.6(3) . . . . ?
C107 C106 C111 C110 -0.2(5) . . . . ?
C72 C73 C74 C75 0.2(7) . . . . ?
C27 C26 C25 C24 -0.2(7) . . . . ?
F4 C20 C21 C22 179.8(4) . . . . ?
F4 C20 C19 C18 -180.0(4) . . . . ?
C24 C23 C16 C11 151.0(3) . . . . ?
C24 C23 C16 C17 -81.3(3) . . . . ?
C24 C23 C28 C27 -0.3(5) . . . . ?
C111 C106 C107 C108 0.8(5) . . . . ?
C117 C112 C113 C114 1(2) . . . . ?
C117 C116 C115 F16 -179.8(9) . . . . ?
C117 C116 C115 C114 -2.1(14) . . . . ?
C18 C17 C22 C21 1.2(6) . . . . ?
C22 C17 C18 C19 -1.5(5) . . . . ?
C108 C109 C110 C111 -0.1(6) . . . . ?
C110 C109 C108 C107 0.7(6) . . . . ?
F16 C115 C114 C113 -179.8(8) . . . . ?
C113 C112 C117 C116 -1(2) . . . . ?
C21 C20 C19 C18 -1.1(8) . . . . ?
C19 C20 C21 C22 0.9(8) . . . . ?
C116 C115 C114 C113 2.5(14) . . . . ?
F16A C1A C1B C1D 173.9(17) . . . . ?
F16A C1A C1C C1E -175(2) . . . . ?
C1A C1B C1D C1F 6(3) . . . . ?
C1A C1C C1E C1F -3(4) . . . . ?
C1B C1A C1C C1E 0(3) . . . . ?
C1B C1D C1F C105 -176(2) . . . . ?
C1B C1D C1F C1E -11(5) . . . . ?
C1C C1A C1B C1D -1(3) . . . . ?
C1C C1E C1F C105 174(3) . . . . ?
C1C C1E C1F C1D 9(5) . . . . ?
C1F C105 C106 C107 -175.6(10) . . . . ?
C1F C105 C106 C111 3.9(10) . . . . ?

loop_
_smtbx_masks_void_nr
_smtbx_masks_void_average_x
_smtbx_masks_void_average_y
_smtbx_masks_void_average_z
_smtbx_masks_void_volume
_smtbx_masks_void_count_electrons
_smtbx_masks_void_content
1 -0.195 0.000 0.500 563.2 135.1 '3 C2H2Cl2'
2 0.000 0.000 0.000 573.5 107.2 '2.5 C4H10O1'
3 0.000 0.500 0.500 573.5 107.2 '2.5 C4H10O1'
4 0.278 0.500 0.000 563.2 135.1 '3 C2H2Cl2'
